data_4518672
loop_
_publ_author_name
'Khake, Shrikant M.'
'Yamazaki, Ken'
'Ano, Yusuke'
'Chatani, Naoto'

_publ_section_title
;
 Iridium(III)-Catalyzed Branch-Selective C--H Alkenylation of Aniline
 Derivatives with Alkenes
;
_journal_name_full 'ACS Catalysis'
_journal_page_first 5463
_journal_page_last 5471
_journal_paper_doi 10.1021/acscatal.1c00714
_journal_year 2021
_chemical_formula_moiety 'C21 H25 Cl Ir N3'
_chemical_formula_sum 'C21 H25 Cl Ir N3'
_chemical_formula_weight 547.12
_space_group_crystal_system triclinic
_space_group_IT_number 2
_space_group_name_Hall '-P 1'
_space_group_name_H-M_alt 'P -1'
_atom_sites_solution_hydrogens geom
_atom_sites_solution_primary direct
_atom_sites_solution_secondary difmap
_cell_angle_alpha 76.5190(19)
_cell_angle_beta 88.790(2)
_cell_angle_gamma 86.768(2)
_cell_formula_units_Z 12
_cell_length_a 11.1967(4)
_cell_length_b 22.1378(5)
_cell_length_c 24.3143(5)
_cell_measurement_reflns_used 13570
_cell_measurement_temperature 123
_cell_measurement_theta_max 68.07
_cell_measurement_theta_min 3.80
_cell_volume 5851.2(3)
_computing_cell_refinement 'CrysAlisPro 1.171.40.43a (Rigaku OD, 2019)'
_computing_data_collection 'CrysAlisPro 1.171.40.43a (Rigaku OD, 2019)'
_computing_data_reduction 'CrysAlisPro 1.171.40.43a (Rigaku OD, 2019)'
_computing_molecular_graphics 'CrystalStructure 4.2.1'
_computing_publication_material 'CrystalStructure 4.2.1 (Rigaku, 2016)'
_computing_structure_refinement 'SHELXL97 (Sheldrick, 2008)'
_computing_structure_solution 'SHELXS97 (Sheldrick, 2008)'
_diffrn_ambient_temperature 123
_diffrn_detector_area_resol_mean 10.000
_diffrn_measured_fraction_theta_full 0.970
_diffrn_measured_fraction_theta_max 0.970
_diffrn_measurement_device_type 'Rigaku XtaLAB P200'
_diffrn_measurement_method \w
_diffrn_radiation_type 'Cu K\a'
_diffrn_radiation_wavelength 1.54184
_diffrn_reflns_av_R_equivalents 0.1231
_diffrn_reflns_Laue_measured_fraction_full 0.000
_diffrn_reflns_Laue_measured_fraction_max 0.000
_diffrn_reflns_limit_h_max 13
_diffrn_reflns_limit_h_min -13
_diffrn_reflns_limit_k_max 26
_diffrn_reflns_limit_k_min -26
_diffrn_reflns_limit_l_max 28
_diffrn_reflns_limit_l_min -29
_diffrn_reflns_number 64754
_diffrn_reflns_point_group_measured_fraction_full 0.000
_diffrn_reflns_point_group_measured_fraction_max 0.000
_diffrn_reflns_theta_full 68.760
_diffrn_reflns_theta_max 68.760
_diffrn_reflns_theta_min 3.739
_diffrn_standards_number 0
_exptl_absorpt_coefficient_mu 14.279
_exptl_absorpt_correction_T_max 0.240
_exptl_absorpt_correction_T_min 0.039
_exptl_absorpt_correction_type multi-scan
_exptl_absorpt_process_details
;
CrysAlisPro 1.171.40.43a (Rigaku Oxford Diffraction, 2019)
Empirical absorption correction using spherical harmonics,
 implemented in SCALE3 ABSPACK scaling algorithm.
;
_exptl_crystal_colour red
_exptl_crystal_density_diffrn 1.863
_exptl_crystal_density_method 'not measured'
_exptl_crystal_description prism
_exptl_crystal_F_000 3192.00
_exptl_crystal_size_max 0.300
_exptl_crystal_size_mid 0.200
_exptl_crystal_size_min 0.100
_refine_diff_density_max 7.70
_refine_diff_density_min -6.17
_refine_ls_extinction_method none
_refine_ls_goodness_of_fit_ref 1.116
_refine_ls_hydrogen_treatment constr
_refine_ls_number_parameters 1405
_refine_ls_number_reflns 21022
_refine_ls_number_restraints 0
_refine_ls_R_factor_all 0.1391
_refine_ls_R_factor_gt 0.1148
_refine_ls_shift/su_max 0.196
_refine_ls_structure_factor_coef Fsqd
_refine_ls_weighting_details 'w = 1/[\s^2^(Fo^2^)+(0.2000P)^2^] where P=(Fo^2^+2Fc^2^)/3'
_refine_ls_weighting_scheme calc
_refine_ls_wR_factor_gt 0.3017
_refine_ls_wR_factor_ref 0.3475
_reflns_number_gt 10759
_reflns_number_total 21022
_reflns_threshold_expression F^2^>2.0\s(F^2^)
_cod_data_source_file cs1c00714_si_005.cif
_cod_data_source_block xcalibur
_cod_depositor_comments
;
The following automatic conversions were performed:

data name '_atom_site_symetry_multiplicity' was replaced with
'_atom_site_symmetry_multiplicity' as specified in the replacement
file
'/home/data/users/saulius/crontab/automatic-downloads/current/ACS/lib/lists/replacement-tags.lst'.

Automatic conversion script
Id: cif_correct_tags 7550 2019-12-06 10:49:48Z antanas 
;
_cod_database_code 4518672

loop_
_space_group_symop_id
_space_group_symop_operation_xyz
1 +X,+Y,+Z
2 -X,-Y,-Z

loop_
_atom_site_label
_atom_site_type_symbol
_atom_site_fract_x
_atom_site_fract_y
_atom_site_fract_z
_atom_site_U_iso_or_equiv
_atom_site_adp_type
_atom_site_occupancy
_atom_site_symmetry_multiplicity
_atom_site_calc_flag
_atom_site_refinement_flags
_atom_site_disorder_assembly
_atom_site_disorder_group
Ir1 Ir 0.88978(4) 0.16277(2) 0.257532(19) 0.0220(2) Uani 1 1 d . . .
Ir2 Ir 0.77699(4) 0.49570(2) 0.409063(19) 0.0224(2) Uani 1 1 d . . .
Ir3 Ir 0.55288(5) 0.83435(2) 0.422821(19) 0.0221(2) Uani 1 1 d . . .
Ir4 Ir 0.43021(4) 0.16872(2) 0.07091(2) 0.0200(2) Uani 1 1 d . . .
Ir5 Ir 0.23225(4) 0.49449(2) 0.094471(19) 0.0211(2) Uani 1 1 d . . .
Ir6 Ir 0.10247(4) 0.83060(2) 0.239686(18) 0.0199(2) Uani 1 1 d . . .
Cl1 Cl 0.7551(3) 0.08362(14) 0.25066(12) 0.0295(6) Uani 1 1 d . . .
Cl2 Cl 0.9141(3) 0.57269(14) 0.41772(12) 0.0280(6) Uani 1 1 d . . .
Cl3 Cl 0.4177(3) 0.75582(14) 0.41608(12) 0.0283(6) Uani 1 1 d . . .
Cl4 Cl 0.5691(3) 0.24341(14) 0.08296(12) 0.0275(6) Uani 1 1 d . . .
Cl5 Cl 0.0970(3) 0.41656(13) 0.08505(12) 0.0274(6) Uani 1 1 d . . .
Cl6 Cl 0.2419(2) 0.90547(13) 0.25108(11) 0.0240(6) Uani 1 1 d . . .
N1 N 0.8014(9) 0.2325(5) 0.3565(4) 0.025(2) Uani 1 1 d . . .
H1 H 0.8157 0.2604 0.3757 0.031 Uiso 1 1 calc R . .
N2 N 0.7376(9) 0.2204(4) 0.2670(4) 0.026(2) Uani 1 1 d . . .
N3 N 0.6784(10) 0.3107(5) 0.3019(5) 0.035(2) Uani 1 1 d . . .
N4 N 0.8685(10) 0.4244(5) 0.3121(4) 0.030(2) Uani 1 1 d . . .
H4A H 0.8548 0.3969 0.2924 0.036 Uiso 1 1 calc R . .
N5 N 0.9259(9) 0.4353(4) 0.4028(4) 0.030(2) Uani 1 1 d . . .
N6 N 0.9858(10) 0.3440(5) 0.3693(5) 0.035(2) Uani 1 1 d . . .
N7 N 0.4665(9) 0.9048(4) 0.5216(4) 0.023(2) Uani 1 1 d . . .
H7 H 0.4818 0.9323 0.5411 0.027 Uiso 1 1 calc R . .
N8 N 0.4017(9) 0.8931(4) 0.4312(4) 0.028(2) Uani 1 1 d . . .
N9 N 0.3445(10) 0.9837(5) 0.4659(4) 0.033(2) Uani 1 1 d . . .
N10 N 0.5283(9) 0.0989(4) -0.0266(4) 0.024(2) Uani 1 1 d . . .
H10 H 0.5155 0.0716 -0.0467 0.029 Uiso 1 1 calc R . .
N11 N 0.5790(9) 0.1082(4) 0.0644(4) 0.024(2) Uani 1 1 d . . .
N12 N 0.6406(10) 0.0186(5) 0.0306(5) 0.034(2) Uani 1 1 d . . .
N13 N 0.1382(9) 0.5636(5) 0.1934(4) 0.025(2) Uani 1 1 d . . .
H13 H 0.1502 0.5911 0.2134 0.030 Uiso 1 1 calc R . .
N14 N 0.0825(9) 0.5523(4) 0.1023(4) 0.025(2) Uani 1 1 d . . .
N15 N 0.0198(10) 0.6428(5) 0.1373(5) 0.035(2) Uani 1 1 d . . .
N16 N 0.1991(10) 0.7593(5) 0.1435(4) 0.030(2) Uani 1 1 d . . .
H16 H 0.1867 0.7319 0.1235 0.036 Uiso 1 1 calc R . .
N17 N 0.2512(9) 0.7697(4) 0.2346(4) 0.027(2) Uani 1 1 d . . .
N18 N 0.3120(10) 0.6791(5) 0.2013(5) 0.033(2) Uani 1 1 d . . .
C1 C 0.8478(12) 0.1706(6) 0.3795(5) 0.030(3) Uani 1 1 d . . .
C2 C 0.8586(11) 0.1534(6) 0.4381(5) 0.032(3) Uani 1 1 d . . .
C3 C 0.9044(12) 0.0926(6) 0.4624(6) 0.034(3) Uani 1 1 d . . .
H3 H 0.9106 0.0791 0.5023 0.040 Uiso 1 1 calc R . .
C4 C 0.9402(11) 0.0529(6) 0.4288(5) 0.032(3) Uani 1 1 d . . .
H4 H 0.9747 0.0127 0.4450 0.038 Uiso 1 1 calc R . .
C5 C 0.9255(11) 0.0722(5) 0.3712(5) 0.030(3) Uani 1 1 d . . .
H5 H 0.9440 0.0430 0.3488 0.036 Uiso 1 1 calc R . .
C6 C 0.8847(12) 0.1325(5) 0.3437(5) 0.029(3) Uani 1 1 d . . .
C7 C 0.8152(13) 0.1965(6) 0.4758(5) 0.038(3) Uani 1 1 d . . .
H7A H 0.7292 0.2065 0.4702 0.045 Uiso 1 1 calc R . .
H7B H 0.8583 0.2349 0.4659 0.045 Uiso 1 1 calc R . .
H7C H 0.8299 0.1758 0.5155 0.045 Uiso 1 1 calc R . .
C8 C 0.7367(10) 0.2535(5) 0.3076(4) 0.023(2) Uani 1 1 d . . .
C9 C 0.6085(12) 0.3282(7) 0.2586(5) 0.040(3) Uani 1 1 d . . .
H9 H 0.5664 0.3675 0.2534 0.048 Uiso 1 1 calc R . .
C10 C 0.5911(11) 0.2925(6) 0.2188(5) 0.034(3) Uani 1 1 d . . .
H10A H 0.5334 0.3046 0.1896 0.041 Uiso 1 1 calc R . .
C11 C 0.6632(12) 0.2389(7) 0.2247(5) 0.036(3) Uani 1 1 d . . .
H11 H 0.6590 0.2146 0.1974 0.043 Uiso 1 1 calc R . .
C12 C 1.0780(11) 0.1781(7) 0.2555(5) 0.041(3) Uani 1 1 d . . .
C13 C 1.0544(10) 0.1317(6) 0.2241(6) 0.038(3) Uani 1 1 d . . .
C14 C 0.9812(12) 0.1637(6) 0.1736(5) 0.039(3) Uani 1 1 d . . .
C15 C 0.9605(11) 0.2235(6) 0.1769(6) 0.039(3) Uani 1 1 d . . .
C16 C 1.0131(11) 0.2341(6) 0.2252(6) 0.035(3) Uani 1 1 d . . .
C17 C 1.1513(14) 0.1700(10) 0.3058(6) 0.102(8) Uani 1 1 d . . .
H17A H 1.2337 0.1578 0.2971 0.123 Uiso 1 1 calc R . .
H17B H 1.1192 0.1376 0.3362 0.123 Uiso 1 1 calc R . .
H17C H 1.1502 0.2093 0.3180 0.123 Uiso 1 1 calc R . .
C18 C 1.1005(15) 0.0640(6) 0.2356(8) 0.094(7) Uani 1 1 d . . .
H18A H 1.0728 0.0420 0.2731 0.113 Uiso 1 1 calc R . .
H18B H 1.1881 0.0619 0.2344 0.113 Uiso 1 1 calc R . .
H18C H 1.0701 0.0446 0.2068 0.113 Uiso 1 1 calc R . .
C19 C 0.9441(15) 0.1298(7) 0.1303(6) 0.071(5) Uani 1 1 d . . .
H19A H 0.9756 0.1501 0.0930 0.085 Uiso 1 1 calc R . .
H19B H 0.8566 0.1306 0.1289 0.085 Uiso 1 1 calc R . .
H19C H 0.9761 0.0866 0.1406 0.085 Uiso 1 1 calc R . .
C20 C 0.8958(15) 0.2737(7) 0.1324(6) 0.066(4) Uani 1 1 d . . .
C21 C 1.0131(16) 0.2954(7) 0.2410(7) 0.073(5) Uani 1 1 d . . .
H21A H 0.9305 0.3106 0.2457 0.087 Uiso 1 1 calc R . .
H21B H 1.0527 0.3254 0.2111 0.087 Uiso 1 1 calc R . .
H21C H 1.0562 0.2904 0.2766 0.087 Uiso 1 1 calc R . .
C22 C 0.8261(12) 0.4840(6) 0.2891(5) 0.031(3) Uani 1 1 d . . .
C23 C 0.8216(12) 0.5024(7) 0.2289(5) 0.037(3) Uani 1 1 d . . .
C24 C 0.7784(13) 0.5626(7) 0.2042(6) 0.042(4) Uani 1 1 d . . .
H24 H 0.7734 0.5755 0.1642 0.051 Uiso 1 1 calc R . .
C25 C 0.7424(14) 0.6044(7) 0.2372(6) 0.047(4) Uani 1 1 d . . .
H25 H 0.7108 0.6449 0.2199 0.056 Uiso 1 1 calc R . .
C26 C 0.7531(11) 0.5863(5) 0.2942(6) 0.032(3) Uani 1 1 d . . .
H26 H 0.7351 0.6164 0.3158 0.038 Uiso 1 1 calc R . .
C27 C 0.7893(10) 0.5257(5) 0.3232(4) 0.022(2) Uani 1 1 d . . .
C28 C 0.8610(14) 0.4573(7) 0.1936(5) 0.046(4) Uani 1 1 d . . .
H28A H 0.9269 0.4742 0.1686 0.056 Uiso 1 1 calc R . .
H28B H 0.7938 0.4508 0.1709 0.056 Uiso 1 1 calc R . .
H28C H 0.8881 0.4176 0.2184 0.056 Uiso 1 1 calc R . .
C29 C 0.9295(10) 0.4016(6) 0.3617(5) 0.025(2) Uani 1 1 d . . .
C30 C 0.9970(12) 0.4163(6) 0.4466(5) 0.033(3) Uani 1 1 d . . .
H30 H 1.0000 0.4407 0.4739 0.040 Uiso 1 1 calc R . .
C31 C 1.0684(12) 0.3610(6) 0.4540(5) 0.037(3) Uani 1 1 d . . .
H31 H 1.1237 0.3480 0.4841 0.044 Uiso 1 1 calc R . .
C32 C 1.0520(13) 0.3259(7) 0.4130(6) 0.043(3) Uani 1 1 d . . .
H32 H 1.0930 0.2862 0.4184 0.052 Uiso 1 1 calc R . .
C33 C 0.6591(13) 0.4227(6) 0.4461(6) 0.040(3) Uani 1 1 d . . .
C34 C 0.7014(14) 0.4446(8) 0.4920(6) 0.048(4) Uani 1 1 d . . .
C35 C 0.6617(18) 0.5065(9) 0.4808(9) 0.083(7) Uani 1 1 d . . .
C36 C 0.5993(14) 0.5238(9) 0.4279(10) 0.085(8) Uani 1 1 d . . .
C37 C 0.5942(14) 0.4702(10) 0.4079(7) 0.067(6) Uani 1 1 d . . .
C38 C 0.6796(18) 0.3553(8) 0.4422(8) 0.092(7) Uani 1 1 d . . .
H38A H 0.7229 0.3537 0.4071 0.110 Uiso 1 1 calc R . .
H38B H 0.6023 0.3366 0.4424 0.110 Uiso 1 1 calc R . .
H38C H 0.7267 0.3323 0.4747 0.110 Uiso 1 1 calc R . .
C39 C 0.7625(18) 0.4051(11) 0.5417(7) 0.116(9) Uani 1 1 d . . .
H39A H 0.7118 0.4032 0.5753 0.139 Uiso 1 1 calc R . .
H39B H 0.8385 0.4227 0.5472 0.139 Uiso 1 1 calc R . .
H39C H 0.7780 0.3631 0.5357 0.139 Uiso 1 1 calc R . .
C40 C 0.687(2) 0.5498(10) 0.5200(10) 0.173(15) Uani 1 1 d . . .
H40A H 0.7738 0.5519 0.5235 0.208 Uiso 1 1 calc R . .
H40B H 0.6521 0.5335 0.5575 0.208 Uiso 1 1 calc R . .
H40C H 0.6517 0.5916 0.5040 0.208 Uiso 1 1 calc R . .
C41 C 0.542(2) 0.5857(8) 0.4048(13) 0.24(2) Uani 1 1 d . . .
H41A H 0.4547 0.5826 0.4051 0.284 Uiso 1 1 calc R . .
H41B H 0.5696 0.6016 0.3659 0.284 Uiso 1 1 calc R . .
H41C H 0.5623 0.6142 0.4281 0.284 Uiso 1 1 calc R . .
C42 C 0.5298(17) 0.4666(14) 0.3555(7) 0.170(15) Uani 1 1 d . . .
H42A H 0.5634 0.4956 0.3229 0.204 Uiso 1 1 calc R . .
H42B H 0.4446 0.4778 0.3595 0.204 Uiso 1 1 calc R . .
H42C H 0.5392 0.4242 0.3500 0.204 Uiso 1 1 calc R . .
C43 C 0.5105(12) 0.8444(6) 0.5432(5) 0.031(3) Uani 1 1 d . . .
C44 C 0.5196(11) 0.8270(6) 0.6034(5) 0.029(3) Uani 1 1 d . . .
C45 C 0.5656(13) 0.7664(7) 0.6274(6) 0.039(3) Uani 1 1 d . . .
H45 H 0.5721 0.7531 0.6674 0.046 Uiso 1 1 calc R . .
C46 C 0.6011(12) 0.7261(6) 0.5946(5) 0.037(3) Uani 1 1 d . . .
H46 H 0.6361 0.6862 0.6115 0.044 Uiso 1 1 calc R . .
C47 C 0.5855(11) 0.7440(5) 0.5362(5) 0.026(3) Uani 1 1 d . . .
H47 H 0.6018 0.7143 0.5141 0.032 Uiso 1 1 calc R . .
C48 C 0.5469(10) 0.8040(5) 0.5096(4) 0.021(2) Uani 1 1 d . . .
C49 C 0.4779(14) 0.8719(6) 0.6403(5) 0.040(3) Uani 1 1 d . . .
H49A H 0.5450 0.8787 0.6630 0.049 Uiso 1 1 calc R . .
H49B H 0.4131 0.8538 0.6655 0.049 Uiso 1 1 calc R . .
H49C H 0.4490 0.9116 0.6161 0.049 Uiso 1 1 calc R . .
C50 C 0.3999(11) 0.9269(6) 0.4718(5) 0.028(3) Uani 1 1 d . . .
C51 C 0.3277(13) 0.9123(7) 0.3890(6) 0.037(3) Uani 1 1 d . . .
H51 H 0.3228 0.8880 0.3618 0.045 Uiso 1 1 calc R . .
C52 C 0.2565(12) 0.9664(6) 0.3826(6) 0.039(3) Uani 1 1 d . . .
H52 H 0.1998 0.9790 0.3530 0.046 Uiso 1 1 calc R . .
C53 C 0.2734(12) 1.0013(6) 0.4224(6) 0.034(3) Uani 1 1 d . . .
H53 H 0.2306 1.0404 0.4176 0.041 Uiso 1 1 calc R . .
C54 C 0.6517(14) 0.8317(6) 0.3419(6) 0.048(4) Uani 1 1 d . . .
C55 C 0.6244(12) 0.8932(7) 0.3410(6) 0.039(3) Uani 1 1 d . . .
C56 C 0.6776(13) 0.9047(6) 0.3906(6) 0.040(3) Uani 1 1 d . . .
C57 C 0.7405(10) 0.8500(8) 0.4204(5) 0.045(4) Uani 1 1 d . . .
C58 C 0.7198(10) 0.8024(7) 0.3922(6) 0.043(3) Uani 1 1 d . . .
C59 C 0.6152(16) 0.7951(8) 0.2996(6) 0.082(6) Uani 1 1 d . . .
H59A H 0.6456 0.8146 0.2619 0.098 Uiso 1 1 calc R . .
H59B H 0.5277 0.7950 0.2987 0.098 Uiso 1 1 calc R . .
H59C H 0.6487 0.7523 0.3111 0.098 Uiso 1 1 calc R . .
C60 C 0.5613(15) 0.9409(8) 0.2958(7) 0.076(5) Uani 1 1 d . . .
H60A H 0.4807 0.9279 0.2909 0.091 Uiso 1 1 calc R . .
H60B H 0.6061 0.9452 0.2601 0.091 Uiso 1 1 calc R . .
H60C H 0.5555 0.9810 0.3066 0.091 Uiso 1 1 calc R . .
C61 C 0.6707(19) 0.9687(8) 0.4034(7) 0.090(7) Uani 1 1 d . . .
H61A H 0.7513 0.9842 0.4020 0.108 Uiso 1 1 calc R . .
H61B H 0.6361 0.9660 0.4412 0.108 Uiso 1 1 calc R . .
H61C H 0.6204 0.9973 0.3753 0.108 Uiso 1 1 calc R . .
C62 C 0.8158(14) 0.8420(9) 0.4732(5) 0.087(6) Uani 1 1 d . . .
H62A H 0.7662 0.8524 0.5037 0.105 Uiso 1 1 calc R . .
H62B H 0.8824 0.8697 0.4651 0.105 Uiso 1 1 calc R . .
H62C H 0.8473 0.7988 0.4848 0.105 Uiso 1 1 calc R . .
C63 C 0.7703(16) 0.7354(7) 0.4100(8) 0.101(7) Uani 1 1 d . . .
H63A H 0.7413 0.7165 0.4481 0.121 Uiso 1 1 calc R . .
H63B H 0.8579 0.7348 0.4099 0.121 Uiso 1 1 calc R . .
H63C H 0.7441 0.7118 0.3834 0.121 Uiso 1 1 calc R . .
C64 C 0.4871(12) 0.1615(5) -0.0504(5) 0.027(3) Uani 1 1 d . . .
C65 C 0.4859(10) 0.1788(6) -0.1095(5) 0.025(3) Uani 1 1 d . . .
C66 C 0.4457(12) 0.2395(6) -0.1341(6) 0.032(3) Uani 1 1 d . . .
H66 H 0.4449 0.2533 -0.1741 0.039 Uiso 1 1 calc R . .
C67 C 0.4065(11) 0.2805(5) -0.1009(5) 0.031(3) Uani 1 1 d . . .
H67 H 0.3774 0.3216 -0.1180 0.038 Uiso 1 1 calc R . .
C68 C 0.4107(11) 0.2605(5) -0.0439(5) 0.027(3) Uani 1 1 d . . .
H68 H 0.3888 0.2898 -0.0220 0.033 Uiso 1 1 calc R . .
C69 C 0.4450(11) 0.1999(5) -0.0150(5) 0.023(3) Uani 1 1 d . . .
C70 C 0.5301(12) 0.1356(6) -0.1453(5) 0.033(3) Uani 1 1 d . . .
H70A H 0.4839 0.0982 -0.1365 0.040 Uiso 1 1 calc R . .
H70B H 0.6148 0.1239 -0.1375 0.040 Uiso 1 1 calc R . .
H70C H 0.5205 0.1564 -0.1853 0.040 Uiso 1 1 calc R . .
C71 C 0.5854(10) 0.0764(5) 0.0238(4) 0.022(2) Uani 1 1 d . . .
C72 C 0.6461(12) 0.0866(6) 0.1100(5) 0.031(3) Uani 1 1 d . . .
H72 H 0.6471 0.1102 0.1380 0.038 Uiso 1 1 calc R . .
C73 C 0.7141(11) 0.0317(6) 0.1184(6) 0.035(3) Uani 1 1 d . . .
H73 H 0.7649 0.0174 0.1501 0.042 Uiso 1 1 calc R . .
C74 C 0.7024(12) -0.0016(7) 0.0765(5) 0.035(3) Uani 1 1 d . . .
H74 H 0.7424 -0.0415 0.0820 0.042 Uiso 1 1 calc R . .
C75 C 0.2547(10) 0.1328(6) 0.0693(5) 0.032(3) Uani 1 1 d . . .
C76 C 0.2447(10) 0.1926(6) 0.0826(6) 0.043(3) Uani 1 1 d . . .
C77 C 0.2991(12) 0.1884(7) 0.1331(6) 0.043(3) Uani 1 1 d . . .
C78 C 0.3507(12) 0.1272(6) 0.1557(5) 0.032(3) Uani 1 1 d . . .
C79 C 0.3225(11) 0.0923(5) 0.1150(5) 0.028(3) Uani 1 1 d . . .
C80 C 0.2012(11) 0.1137(7) 0.0195(5) 0.055(4) Uani 1 1 d . . .
H80A H 0.2312 0.1396 -0.0158 0.066 Uiso 1 1 calc R . .
H80B H 0.1138 0.1194 0.0210 0.066 Uiso 1 1 calc R . .
H80C H 0.2238 0.0699 0.0213 0.066 Uiso 1 1 calc R . .
C81 C 0.1709(14) 0.2476(6) 0.0506(7) 0.080(6) Uani 1 1 d . . .
H81A H 0.2199 0.2840 0.0411 0.096 Uiso 1 1 calc R . .
H81B H 0.1025 0.2561 0.0739 0.096 Uiso 1 1 calc R . .
H81C H 0.1421 0.2386 0.0157 0.096 Uiso 1 1 calc R . .
C82 C 0.3088(17) 0.2418(8) 0.1640(8) 0.095(7) Uani 1 1 d . . .
H82A H 0.2283 0.2577 0.1720 0.114 Uiso 1 1 calc R . .
H82B H 0.3522 0.2755 0.1399 0.114 Uiso 1 1 calc R . .
H82C H 0.3518 0.2261 0.1996 0.114 Uiso 1 1 calc R . .
C83 C 0.4116(13) 0.1011(8) 0.2104(5) 0.063(4) Uani 1 1 d . . .
H83A H 0.3564 0.1040 0.2416 0.076 Uiso 1 1 calc R . .
H83B H 0.4820 0.1246 0.2128 0.076 Uiso 1 1 calc R . .
H83C H 0.4364 0.0574 0.2128 0.076 Uiso 1 1 calc R . .
C84 C 0.3560(13) 0.0249(6) 0.1185(6) 0.055(4) Uani 1 1 d . . .
H84A H 0.3205 -0.0006 0.1527 0.066 Uiso 1 1 calc R . .
H84B H 0.4433 0.0183 0.1200 0.066 Uiso 1 1 calc R . .
H84C H 0.3262 0.0130 0.0851 0.066 Uiso 1 1 calc R . .
C85 C 0.1840(11) 0.5021(5) 0.2158(5) 0.026(3) Uani 1 1 d . . .
C86 C 0.1883(10) 0.4849(6) 0.2752(5) 0.023(2) Uani 1 1 d . . .
C87 C 0.2316(12) 0.4235(6) 0.2997(6) 0.033(3) Uani 1 1 d . . .
H87 H 0.2339 0.4090 0.3397 0.039 Uiso 1 1 calc R . .
C88 C 0.2709(12) 0.3844(5) 0.2652(5) 0.031(3) Uani 1 1 d . . .
H88 H 0.3049 0.3441 0.2816 0.037 Uiso 1 1 calc R . .
C89 C 0.2612(11) 0.4030(5) 0.2084(5) 0.027(3) Uani 1 1 d . . .
H89 H 0.2814 0.3738 0.1862 0.032 Uiso 1 1 calc R . .
C90 C 0.2227(11) 0.4633(5) 0.1810(4) 0.023(2) Uani 1 1 d . . .
C91 C 0.1433(12) 0.5275(6) 0.3126(5) 0.037(3) Uani 1 1 d . . .
H91A H 0.0579 0.5381 0.3059 0.044 Uiso 1 1 calc R . .
H91B H 0.1875 0.5656 0.3037 0.044 Uiso 1 1 calc R . .
H91C H 0.1554 0.5063 0.3524 0.044 Uiso 1 1 calc R . .
C92 C 0.0761(10) 0.5850(5) 0.1432(4) 0.023(2) Uani 1 1 d . . .
C93 C 0.0115(14) 0.5720(7) 0.0587(6) 0.041(3) Uani 1 1 d . . .
H93 H 0.0081 0.5478 0.0313 0.049 Uiso 1 1 calc R . .
C94 C -0.0584(13) 0.6269(6) 0.0512(6) 0.045(4) Uani 1 1 d . . .
H94 H -0.1107 0.6405 0.0200 0.055 Uiso 1 1 calc R . .
C95 C -0.0475(13) 0.6613(6) 0.0926(5) 0.038(3) Uani 1 1 d . . .
H95 H -0.0915 0.7001 0.0878 0.045 Uiso 1 1 calc R . .
C96 C 0.4097(12) 0.5218(10) 0.0927(6) 0.061(5) Uani 1 1 d . . .
C97 C 0.4044(19) 0.4676(9) 0.0705(12) 0.126(13) Uani 1 1 d . . .
C98 C 0.348(3) 0.4853(11) 0.0235(12) 0.123(13) Uani 1 1 d . . .
C99 C 0.3075(15) 0.5443(10) 0.0106(6) 0.066(6) Uani 1 1 d . . .
C100 C 0.3463(13) 0.5674(6) 0.0561(7) 0.044(4) Uani 1 1 d . . .
C101 C 0.4771(19) 0.5297(16) 0.1448(7) 0.22(2) Uani 1 1 d . . .
H10E H 0.4208 0.5449 0.1706 0.270 Uiso 1 1 calc R . .
H10F H 0.5389 0.5598 0.1327 0.270 Uiso 1 1 calc R . .
H10G H 0.5145 0.4896 0.1643 0.270 Uiso 1 1 calc R . .
C102 C 0.471(3) 0.4042(10) 0.0932(17) 0.36(4) Uani 1 1 d . . .
H10B H 0.5343 0.3976 0.0663 0.437 Uiso 1 1 calc R . .
H10C H 0.4149 0.3710 0.0980 0.437 Uiso 1 1 calc R . .
H10D H 0.5072 0.4036 0.1298 0.437 Uiso 1 1 calc R . .
C103 C 0.318(3) 0.4431(15) -0.0178(13) 0.32(3) Uani 1 1 d . . .
H10N H 0.3527 0.4599 -0.0552 0.388 Uiso 1 1 calc R . .
H10O H 0.2312 0.4423 -0.0209 0.388 Uiso 1 1 calc R . .
H10P H 0.3517 0.4007 -0.0029 0.388 Uiso 1 1 calc R . .
C104 C 0.242(2) 0.5823(16) -0.0385(10) 0.24(2) Uani 1 1 d . . .
H10H H 0.1651 0.5646 -0.0415 0.291 Uiso 1 1 calc R . .
H10I H 0.2894 0.5827 -0.0730 0.291 Uiso 1 1 calc R . .
H10J H 0.2289 0.6249 -0.0337 0.291 Uiso 1 1 calc R . .
C105 C 0.326(2) 0.6333(9) 0.0604(11) 0.174(15) Uani 1 1 d . . .
H10K H 0.4035 0.6521 0.0598 0.209 Uiso 1 1 calc R . .
H10L H 0.2841 0.6345 0.0959 0.209 Uiso 1 1 calc R . .
H10M H 0.2780 0.6564 0.0284 0.209 Uiso 1 1 calc R . .
C106 C 0.1587(11) 0.8202(6) 0.1196(5) 0.027(3) Uani 1 1 d . . .
C107 C 0.1568(11) 0.8390(7) 0.0596(5) 0.032(3) Uani 1 1 d . . .
C108 C 0.1190(13) 0.8997(7) 0.0347(6) 0.041(4) Uani 1 1 d . . .
H108 H 0.1186 0.9130 -0.0054 0.049 Uiso 1 1 calc R . .
C109 C 0.0813(13) 0.9419(6) 0.0673(5) 0.039(3) Uani 1 1 d . . .
H109 H 0.0527 0.9830 0.0499 0.047 Uiso 1 1 calc R . .
C110 C 0.0871(11) 0.9222(5) 0.1250(5) 0.026(3) Uani 1 1 d . . .
H110 H 0.0677 0.9517 0.1470 0.031 Uiso 1 1 calc R . .
C111 C 0.1196(10) 0.8616(5) 0.1532(4) 0.021(2) Uani 1 1 d . . .
C112 C 0.2014(13) 0.7943(7) 0.0242(5) 0.042(3) Uani 1 1 d . . .
H11A H 0.2714 0.8107 0.0021 0.050 Uiso 1 1 calc R . .
H11B H 0.1380 0.7895 -0.0014 0.050 Uiso 1 1 calc R . .
H11C H 0.2235 0.7538 0.0491 0.050 Uiso 1 1 calc R . .
C113 C 0.2554(11) 0.7369(6) 0.1938(5) 0.030(3) Uani 1 1 d . . .
C114 C 0.3177(12) 0.7492(6) 0.2797(5) 0.031(3) Uani 1 1 d . . .
H114 H 0.3191 0.7732 0.3073 0.037 Uiso 1 1 calc R . .
C115 C 0.3870(12) 0.6928(6) 0.2883(6) 0.037(3) Uani 1 1 d . . .
H115 H 0.4385 0.6785 0.3198 0.044 Uiso 1 1 calc R . .
C116 C 0.3733(12) 0.6598(7) 0.2466(6) 0.038(3) Uani 1 1 d . . .
H116 H 0.4125 0.6197 0.2523 0.045 Uiso 1 1 calc R . .
C117 C -0.0259(11) 0.8491(6) 0.3041(6) 0.042(3) Uani 1 1 d . . .
C118 C 0.0211(12) 0.7893(8) 0.3247(6) 0.043(4) Uani 1 1 d . . .
C119 C -0.0088(12) 0.7557(6) 0.2822(6) 0.033(3) Uani 1 1 d . . .
C120 C -0.0739(10) 0.7980(6) 0.2383(5) 0.034(3) Uani 1 1 d . . .
C121 C -0.0803(11) 0.8557(6) 0.2531(6) 0.043(3) Uani 1 1 d . . .
C122 C -0.0097(17) 0.8999(8) 0.3373(7) 0.082(6) Uani 1 1 d . . .
H12A H -0.0883 0.9176 0.3456 0.098 Uiso 1 1 calc R . .
H12B H 0.0374 0.9329 0.3144 0.098 Uiso 1 1 calc R . .
H12C H 0.0321 0.8815 0.3727 0.098 Uiso 1 1 calc R . .
C123 C 0.0840(15) 0.7595(8) 0.3794(6) 0.078(5) Uani 1 1 d . . .
H12D H 0.0312 0.7626 0.4113 0.094 Uiso 1 1 calc R . .
H12E H 0.1573 0.7809 0.3818 0.094 Uiso 1 1 calc R . .
H12F H 0.1043 0.7156 0.3805 0.094 Uiso 1 1 calc R . .
C124 C 0.0241(14) 0.6872(6) 0.2869(6) 0.057(4) Uani 1 1 d . . .
H12G H 0.0739 0.6824 0.2543 0.068 Uiso 1 1 calc R . .
H12H H -0.0490 0.6646 0.2874 0.068 Uiso 1 1 calc R . .
H12I H 0.0686 0.6702 0.3218 0.068 Uiso 1 1 calc R . .
C125 C -0.1308(13) 0.7828(8) 0.1871(5) 0.064(4) Uani 1 1 d . . .
H12J H -0.1906 0.7517 0.1999 0.076 Uiso 1 1 calc R . .
H12K H -0.0689 0.7662 0.1648 0.076 Uiso 1 1 calc R . .
H12L H -0.1696 0.8207 0.1638 0.076 Uiso 1 1 calc R . .
C126 C -0.1498(15) 0.9148(7) 0.2234(7) 0.096(7) Uani 1 1 d . . .
H12M H -0.0967 0.9496 0.2157 0.115 Uiso 1 1 calc R . .
H12N H -0.2163 0.9237 0.2477 0.115 Uiso 1 1 calc R . .
H12O H -0.1812 0.9093 0.1877 0.115 Uiso 1 1 calc R . .

loop_
_atom_site_aniso_label
_atom_site_aniso_U_11
_atom_site_aniso_U_22
_atom_site_aniso_U_33
_atom_site_aniso_U_23
_atom_site_aniso_U_13
_atom_site_aniso_U_12
Ir1 0.0236(3) 0.0266(3) 0.0184(3) -0.0092(2) 0.0028(2) -0.0061(2)
Ir2 0.0234(3) 0.0261(3) 0.0184(3) -0.0059(2) 0.0026(2) -0.0056(2)
Ir3 0.0230(3) 0.0285(3) 0.0160(3) -0.0068(2) 0.0016(2) -0.0065(2)
Ir4 0.0228(3) 0.0221(3) 0.0182(3) -0.0102(2) 0.0032(2) -0.0040(2)
Ir5 0.0262(3) 0.0216(3) 0.0177(3) -0.0086(2) 0.0048(2) -0.0044(2)
Ir6 0.0229(3) 0.0233(3) 0.0164(3) -0.0098(2) 0.0025(2) -0.0058(2)
Cl1 0.0325(14) 0.0377(15) 0.0231(14) -0.0140(11) 0.0040(11) -0.0146(12)
Cl2 0.0303(14) 0.0366(15) 0.0213(13) -0.0126(11) 0.0031(11) -0.0132(11)
Cl3 0.0308(14) 0.0379(15) 0.0210(13) -0.0138(11) 0.0031(11) -0.0143(12)
Cl4 0.0295(14) 0.0337(14) 0.0263(14) -0.0190(11) 0.0055(11) -0.0128(11)
Cl5 0.0303(14) 0.0329(14) 0.0242(13) -0.0154(11) 0.0025(11) -0.0113(11)
Cl6 0.0249(13) 0.0304(13) 0.0220(13) -0.0149(10) 0.0029(10) -0.0103(10)
N1 0.028(5) 0.030(5) 0.023(5) -0.014(4) -0.004(4) -0.004(4)
N2 0.028(5) 0.018(4) 0.028(5) 0.000(4) -0.008(4) 0.019(4)
N3 0.032(5) 0.035(6) 0.042(6) -0.020(5) -0.006(5) 0.006(4)
N4 0.033(5) 0.038(6) 0.024(5) -0.014(4) -0.006(4) -0.011(4)
N5 0.035(5) 0.020(5) 0.030(5) 0.002(4) -0.013(4) 0.014(4)
N6 0.045(6) 0.027(5) 0.035(6) -0.012(4) -0.007(5) 0.005(4)
N7 0.024(5) 0.031(5) 0.018(5) -0.013(4) -0.001(4) -0.011(4)
N8 0.036(5) 0.018(4) 0.029(5) -0.004(4) -0.014(4) 0.011(4)
N9 0.035(5) 0.031(5) 0.033(6) -0.010(4) 0.000(5) 0.008(4)
N10 0.033(5) 0.022(5) 0.023(5) -0.015(4) 0.004(4) -0.004(4)
N11 0.028(5) 0.009(4) 0.031(5) 0.001(3) -0.014(4) 0.024(4)
N12 0.039(6) 0.025(5) 0.044(6) -0.022(4) 0.000(5) -0.006(4)
N13 0.030(5) 0.026(5) 0.022(5) -0.012(4) -0.003(4) -0.005(4)
N14 0.038(5) 0.001(3) 0.030(5) 0.007(3) -0.013(4) 0.020(3)
N15 0.041(6) 0.027(5) 0.039(6) -0.012(4) -0.004(5) -0.004(5)
N16 0.041(6) 0.035(6) 0.024(5) -0.022(4) 0.006(4) -0.018(5)
N17 0.033(5) 0.010(4) 0.034(5) -0.001(4) -0.016(4) 0.023(4)
N18 0.040(6) 0.026(5) 0.039(6) -0.017(4) 0.001(5) -0.002(4)
C1 0.040(7) 0.032(6) 0.020(6) -0.008(5) 0.004(5) -0.011(5)
C2 0.029(6) 0.041(7) 0.026(6) -0.007(5) -0.003(5) -0.016(5)
C3 0.029(6) 0.044(7) 0.026(6) -0.002(5) -0.004(5) -0.008(5)
C4 0.028(6) 0.029(6) 0.034(6) 0.003(5) -0.009(5) 0.000(5)
C5 0.026(6) 0.021(6) 0.042(7) 0.000(5) -0.012(5) -0.007(5)
C6 0.048(8) 0.024(6) 0.012(5) 0.006(4) -0.003(5) -0.017(5)
C7 0.045(7) 0.050(8) 0.025(6) -0.022(6) -0.007(5) -0.002(6)
C8 0.021(5) 0.035(6) 0.015(5) -0.006(4) -0.007(4) -0.004(4)
C9 0.041(7) 0.061(8) 0.022(6) -0.018(6) 0.000(5) -0.004(6)
C10 0.027(6) 0.039(6) 0.041(7) -0.021(5) -0.012(5) 0.007(5)
C11 0.034(7) 0.052(8) 0.020(6) -0.006(5) -0.004(5) 0.004(6)
C12 0.019(6) 0.075(10) 0.029(6) -0.013(7) 0.005(5) -0.012(6)
C13 0.016(5) 0.046(7) 0.053(8) -0.010(6) 0.028(6) -0.024(5)
C14 0.041(7) 0.042(7) 0.037(7) -0.014(6) 0.013(6) -0.011(6)
C15 0.019(6) 0.045(8) 0.045(8) 0.006(6) 0.002(6) -0.010(6)
C16 0.025(6) 0.032(6) 0.048(8) -0.011(6) 0.017(6) -0.001(5)
C17 0.039(8) 0.20(2) 0.048(9) 0.026(11) -0.020(7) -0.034(11)
C18 0.063(10) 0.038(8) 0.158(17) 0.013(9) 0.039(11) 0.029(7)
C19 0.090(12) 0.098(12) 0.051(8) -0.062(8) 0.042(8) -0.051(10)
C20 0.059(10) 0.079(10) 0.047(9) 0.017(8) -0.007(7) -0.008(8)
C21 0.073(11) 0.062(10) 0.099(13) -0.046(9) 0.038(10) -0.028(9)
C22 0.039(7) 0.036(7) 0.019(6) -0.004(5) -0.006(5) -0.006(5)
C23 0.036(7) 0.053(8) 0.023(6) -0.009(6) -0.009(5) -0.022(6)
C24 0.048(8) 0.043(8) 0.034(7) -0.001(6) -0.017(6) -0.025(6)
C25 0.055(9) 0.045(8) 0.035(7) 0.005(6) -0.022(7) -0.008(7)
C26 0.033(6) 0.012(5) 0.046(8) 0.004(5) -0.014(6) 0.001(4)
C27 0.025(5) 0.024(5) 0.015(5) 0.004(4) -0.005(4) -0.010(4)
C28 0.058(9) 0.066(9) 0.025(6) -0.028(6) -0.009(6) -0.012(7)
C29 0.023(5) 0.038(6) 0.017(5) -0.011(5) 0.000(4) -0.001(5)
C30 0.033(6) 0.044(7) 0.019(6) -0.002(5) -0.004(5) 0.007(5)
C31 0.038(7) 0.042(7) 0.035(7) -0.016(5) -0.011(5) 0.006(5)
C32 0.042(7) 0.057(8) 0.037(7) -0.024(7) 0.005(6) -0.011(6)
C33 0.051(8) 0.030(7) 0.041(8) -0.013(6) 0.024(7) -0.020(6)
C34 0.035(7) 0.076(11) 0.027(7) 0.004(7) 0.003(6) -0.025(7)
C35 0.078(13) 0.068(12) 0.121(17) -0.061(12) 0.088(13) -0.046(10)
C36 0.024(7) 0.075(12) 0.124(18) 0.035(12) 0.053(10) 0.007(8)
C37 0.027(7) 0.099(14) 0.059(10) 0.021(10) 0.004(7) -0.030(8)
C38 0.120(17) 0.074(12) 0.106(14) -0.065(11) 0.068(13) -0.062(12)
C39 0.070(13) 0.21(2) 0.040(9) 0.037(12) 0.001(9) -0.049(15)
C40 0.19(2) 0.17(2) 0.23(3) -0.19(2) 0.19(2) -0.15(2)
C41 0.14(2) 0.085(15) 0.36(4) 0.15(2) 0.17(2) 0.104(15)
C42 0.054(12) 0.38(4) 0.036(10) 0.040(16) -0.020(9) -0.088(19)
C43 0.034(6) 0.047(8) 0.015(6) -0.009(5) -0.003(5) 0.000(6)
C44 0.025(6) 0.047(7) 0.017(6) -0.011(5) -0.001(5) -0.013(5)
C45 0.037(7) 0.053(8) 0.025(7) -0.004(6) -0.012(5) -0.011(6)
C46 0.038(7) 0.046(8) 0.021(6) 0.003(5) -0.009(5) 0.000(6)
C47 0.033(6) 0.009(5) 0.031(6) 0.006(4) -0.006(5) 0.004(4)
C48 0.021(5) 0.026(6) 0.013(5) 0.006(4) -0.003(4) -0.011(5)
C49 0.063(9) 0.046(7) 0.019(6) -0.021(5) 0.005(6) -0.004(6)
C50 0.026(6) 0.050(7) 0.012(5) -0.010(5) 0.003(4) -0.017(5)
C51 0.041(7) 0.043(7) 0.026(6) -0.003(5) 0.001(6) -0.009(6)
C52 0.033(6) 0.044(7) 0.044(7) -0.019(6) -0.011(6) -0.005(6)
C53 0.039(7) 0.038(6) 0.030(6) -0.016(5) 0.007(5) -0.006(5)
C54 0.068(10) 0.039(7) 0.042(7) -0.017(6) 0.034(7) -0.026(7)
C55 0.024(6) 0.058(8) 0.029(7) 0.005(6) 0.002(5) -0.007(6)
C56 0.047(8) 0.032(7) 0.044(8) -0.014(6) 0.030(7) -0.019(6)
C57 0.012(5) 0.088(11) 0.029(7) 0.000(7) 0.003(5) -0.018(7)
C58 0.016(5) 0.050(8) 0.061(9) -0.007(7) 0.021(6) -0.017(5)
C59 0.104(13) 0.099(12) 0.076(10) -0.079(10) 0.062(10) -0.071(11)
C60 0.053(9) 0.088(11) 0.062(10) 0.032(9) -0.005(8) -0.008(9)
C61 0.120(17) 0.075(12) 0.094(13) -0.057(10) 0.055(12) -0.030(11)
C62 0.051(9) 0.160(17) 0.029(7) 0.027(9) -0.018(7) -0.022(11)
C63 0.076(11) 0.047(9) 0.139(16) 0.043(10) 0.049(11) 0.045(8)
C64 0.035(7) 0.023(6) 0.024(6) -0.003(5) 0.001(5) -0.005(5)
C65 0.026(6) 0.035(6) 0.020(6) -0.013(5) 0.002(5) -0.013(5)
C66 0.035(7) 0.031(6) 0.033(7) -0.008(5) -0.004(5) -0.009(5)
C67 0.036(6) 0.019(5) 0.035(7) 0.001(5) -0.007(5) 0.010(5)
C68 0.040(7) 0.010(5) 0.034(7) -0.004(5) 0.004(5) -0.015(5)
C69 0.031(6) 0.021(6) 0.018(5) -0.001(4) 0.004(5) -0.016(5)
C70 0.037(7) 0.050(7) 0.022(6) -0.026(5) -0.003(5) 0.002(6)
C71 0.020(5) 0.038(6) 0.014(5) -0.015(5) 0.004(4) -0.003(5)
C72 0.036(7) 0.040(7) 0.021(6) -0.012(5) 0.005(5) -0.005(5)
C73 0.031(6) 0.037(6) 0.042(7) -0.020(5) -0.004(5) 0.005(5)
C74 0.037(6) 0.056(8) 0.020(6) -0.025(5) -0.008(5) 0.004(6)
C75 0.017(5) 0.042(7) 0.037(7) -0.006(5) 0.003(5) -0.013(5)
C76 0.018(5) 0.049(7) 0.061(9) -0.014(7) 0.030(6) -0.014(5)
C77 0.039(7) 0.052(8) 0.043(8) -0.020(7) 0.024(6) -0.023(6)
C78 0.031(6) 0.040(7) 0.023(6) -0.002(5) 0.010(5) -0.010(5)
C79 0.034(7) 0.023(6) 0.025(6) -0.002(5) 0.021(5) -0.009(5)
C80 0.029(6) 0.101(11) 0.035(7) -0.012(7) -0.002(5) -0.018(7)
C81 0.059(9) 0.046(8) 0.103(12) 0.033(8) 0.039(9) 0.033(7)
C82 0.115(15) 0.080(11) 0.123(15) -0.087(11) 0.087(13) -0.053(11)
C83 0.040(7) 0.111(13) 0.028(7) 0.002(7) -0.003(6) 0.003(8)
C84 0.055(9) 0.038(7) 0.078(10) -0.027(7) 0.026(8) -0.018(6)
C85 0.031(6) 0.021(5) 0.029(6) -0.013(5) -0.007(5) -0.001(4)
C86 0.021(5) 0.032(6) 0.018(5) -0.009(5) -0.001(4) -0.010(5)
C87 0.036(7) 0.033(6) 0.027(6) -0.001(5) -0.009(5) -0.007(5)
C88 0.039(6) 0.018(5) 0.032(6) 0.000(5) -0.009(5) 0.005(5)
C89 0.036(6) 0.010(5) 0.033(6) 0.000(4) -0.003(5) -0.012(4)
C90 0.030(6) 0.025(6) 0.012(5) -0.002(4) 0.002(5) -0.010(5)
C91 0.045(7) 0.052(8) 0.019(6) -0.021(5) -0.003(5) -0.002(6)
C92 0.023(5) 0.036(6) 0.016(5) -0.019(4) -0.002(4) 0.002(4)
C93 0.060(9) 0.041(7) 0.022(6) -0.007(5) -0.008(6) -0.001(6)
C94 0.055(8) 0.039(7) 0.050(8) -0.026(6) -0.018(7) 0.008(6)
C95 0.049(8) 0.047(7) 0.021(6) -0.018(5) -0.004(5) 0.009(6)
C96 0.014(6) 0.117(15) 0.035(8) 0.021(9) 0.003(6) -0.018(8)
C97 0.074(14) 0.045(10) 0.21(3) 0.054(14) 0.126(18) 0.025(9)
C98 0.16(2) 0.084(16) 0.17(2) -0.095(17) 0.14(2) -0.103(17)
C99 0.048(9) 0.111(16) 0.027(8) 0.012(9) 0.015(7) -0.040(10)
C100 0.045(8) 0.034(7) 0.060(10) -0.025(7) 0.042(8) -0.022(6)
C101 0.075(15) 0.54(6) 0.028(9) 0.029(19) -0.008(10) -0.15(3)
C102 0.26(4) 0.111(18) 0.54(6) 0.21(3) 0.31(4) 0.18(2)
C103 0.40(5) 0.38(4) 0.34(4) -0.35(4) 0.35(4) -0.37(4)
C104 0.067(15) 0.46(5) 0.107(19) 0.15(3) -0.035(14) -0.08(2)
C105 0.18(3) 0.072(13) 0.30(3) -0.121(18) 0.20(3) -0.067(15)
C106 0.023(6) 0.040(7) 0.017(6) -0.004(5) 0.001(5) -0.007(5)
C107 0.029(6) 0.058(8) 0.017(6) -0.017(6) -0.003(5) -0.022(6)
C108 0.042(7) 0.045(8) 0.033(7) 0.004(6) -0.010(6) -0.025(6)
C109 0.050(8) 0.039(7) 0.027(6) 0.000(5) -0.012(6) -0.009(6)
C110 0.030(6) 0.015(5) 0.033(6) -0.004(5) 0.002(5) -0.009(4)
C111 0.026(6) 0.027(6) 0.013(5) -0.006(4) -0.003(4) -0.016(5)
C112 0.050(8) 0.064(9) 0.022(6) -0.031(6) -0.002(6) -0.009(7)
C113 0.027(6) 0.051(7) 0.016(5) -0.018(5) 0.006(5) -0.012(5)
C114 0.036(7) 0.033(6) 0.024(6) -0.007(5) -0.005(5) -0.002(5)
C115 0.035(6) 0.039(7) 0.040(7) -0.014(5) 0.000(5) -0.007(5)
C116 0.035(6) 0.049(8) 0.036(7) -0.023(6) 0.001(6) 0.001(6)
C117 0.026(6) 0.045(8) 0.060(9) -0.022(7) 0.019(6) -0.011(5)
C118 0.028(7) 0.063(10) 0.031(7) 0.001(7) 0.007(6) -0.007(6)
C119 0.036(7) 0.021(6) 0.043(7) -0.008(5) 0.025(6) -0.009(5)
C120 0.020(5) 0.050(7) 0.030(6) -0.005(5) 0.007(5) -0.015(5)
C121 0.020(6) 0.047(8) 0.060(9) -0.008(7) 0.020(6) -0.010(5)
C122 0.094(14) 0.074(11) 0.096(13) -0.053(10) 0.059(11) -0.042(10)
C123 0.054(10) 0.121(15) 0.042(8) 0.015(9) 0.000(7) -0.006(10)
C124 0.053(8) 0.039(7) 0.078(10) -0.015(7) 0.026(8) -0.005(6)
C125 0.042(8) 0.128(14) 0.023(6) -0.018(8) -0.001(6) -0.020(8)
C126 0.075(11) 0.052(9) 0.122(14) 0.043(9) 0.051(11) 0.047(8)

loop_
_atom_type_symbol
_atom_type_description
_atom_type_scat_dispersion_real
_atom_type_scat_dispersion_imag
_atom_type_scat_source
C C 0.0181 0.0091
;
International Tables for Crystallography
(Vol. C, Tables 4.2.6.8 and 6.1.1.4)
;
H H 0.0000 0.0000
;
International Tables for Crystallography
(Vol. C, Table 6.1.1.4)
;
N N 0.0311 0.0180
;
International Tables for Crystallography
(Vol. C, Tables 4.2.6.8 and 6.1.1.4)
;
Cl Cl 0.3639 0.7018
;
International Tables for Crystallography
(Vol. C, Tables 4.2.6.8 and 6.1.1.4)
;
Ir Ir -4.7710 6.5667
;
International Tables for Crystallography
(Vol. C, Tables 4.2.6.8 and 6.1.1.4)
;

loop_
_geom_angle_atom_site_label_1
_geom_angle_atom_site_label_2
_geom_angle_atom_site_label_3
_geom_angle
_geom_angle_site_symmetry_1
_geom_angle_site_symmetry_3
_geom_angle_publ_flag
C6 Ir1 N2 86.1(5) . . ?
C6 Ir1 C13 110.6(5) . . ?
N2 Ir1 C13 159.9(5) . . ?
C6 Ir1 C12 93.5(5) . . ?
N2 Ir1 C12 131.9(5) . . ?
C13 Ir1 C12 39.6(5) . . ?
C6 Ir1 C16 115.4(5) . . ?
N2 Ir1 C16 98.7(4) . . ?
C13 Ir1 C16 64.6(5) . . ?
C12 Ir1 C16 39.4(5) . . ?
C6 Ir1 C15 152.2(5) . . ?
N2 Ir1 C15 97.1(4) . . ?
C13 Ir1 C15 62.8(5) . . ?
C12 Ir1 C15 63.9(5) . . ?
C16 Ir1 C15 36.8(5) . . ?
C6 Ir1 C14 150.1(5) . . ?
N2 Ir1 C14 123.6(4) . . ?
C13 Ir1 C14 39.7(5) . . ?
C12 Ir1 C14 65.3(5) . . ?
C16 Ir1 C14 61.6(5) . . ?
C15 Ir1 C14 34.8(5) . . ?
C6 Ir1 Cl1 89.1(3) . . ?
N2 Ir1 Cl1 87.6(3) . . ?
C13 Ir1 Cl1 103.2(3) . . ?
C12 Ir1 Cl1 140.4(4) . . ?
C16 Ir1 Cl1 155.0(4) . . ?
C15 Ir1 Cl1 118.6(4) . . ?
C14 Ir1 Cl1 94.7(3) . . ?
C27 Ir2 N5 86.5(4) . . ?
C27 Ir2 C36 103.7(7) . . ?
N5 Ir2 C36 158.4(6) . . ?
C27 Ir2 C37 94.2(5) . . ?
N5 Ir2 C37 123.7(7) . . ?
C36 Ir2 C37 37.8(7) . . ?
C27 Ir2 C33 120.0(5) . . ?
N5 Ir2 C33 95.2(5) . . ?
C36 Ir2 C33 63.1(6) . . ?
C37 Ir2 C33 38.0(6) . . ?
C27 Ir2 C35 141.1(8) . . ?
N5 Ir2 C35 132.2(7) . . ?
C36 Ir2 C35 38.8(7) . . ?
C37 Ir2 C35 62.8(7) . . ?
C33 Ir2 C35 60.9(5) . . ?
C27 Ir2 C34 156.8(5) . . ?
N5 Ir2 C34 99.3(5) . . ?
C36 Ir2 C34 64.1(6) . . ?
C37 Ir2 C34 63.9(6) . . ?
C33 Ir2 C34 37.4(5) . . ?
C35 Ir2 C34 36.3(6) . . ?
C27 Ir2 Cl2 88.7(3) . . ?
N5 Ir2 Cl2 88.1(3) . . ?
C36 Ir2 Cl2 110.9(7) . . ?
C37 Ir2 Cl2 148.2(6) . . ?
C33 Ir2 Cl2 151.2(4) . . ?
C35 Ir2 Cl2 96.0(4) . . ?
C34 Ir2 Cl2 113.8(4) . . ?
C48 Ir3 N8 86.6(4) . . ?
C48 Ir3 C57 93.9(5) . . ?
N8 Ir3 C57 131.2(5) . . ?
C48 Ir3 C58 109.0(5) . . ?
N8 Ir3 C58 160.2(5) . . ?
C57 Ir3 C58 38.6(5) . . ?
C48 Ir3 C56 115.4(5) . . ?
N8 Ir3 C56 98.5(5) . . ?
C57 Ir3 C56 38.5(6) . . ?
C58 Ir3 C56 64.2(5) . . ?
C48 Ir3 C54 147.3(5) . . ?
N8 Ir3 C54 125.9(5) . . ?
C57 Ir3 C54 63.1(5) . . ?
C58 Ir3 C54 38.6(5) . . ?
C56 Ir3 C54 61.5(5) . . ?
C48 Ir3 C55 153.2(5) . . ?
N8 Ir3 C55 97.1(5) . . ?
C57 Ir3 C55 63.7(5) . . ?
C58 Ir3 C55 63.4(5) . . ?
C56 Ir3 C55 37.8(5) . . ?
C54 Ir3 C55 35.5(5) . . ?
C48 Ir3 Cl3 89.0(3) . . ?
N8 Ir3 Cl3 87.9(3) . . ?
C57 Ir3 Cl3 140.9(5) . . ?
C58 Ir3 Cl3 104.1(4) . . ?
C56 Ir3 Cl3 155.0(4) . . ?
C54 Ir3 Cl3 95.2(4) . . ?
C55 Ir3 Cl3 117.6(4) . . ?
C69 Ir4 N11 86.2(4) . . ?
C69 Ir4 C76 100.1(5) . . ?
N11 Ir4 C76 155.3(5) . . ?
C69 Ir4 C75 95.3(5) . . ?
N11 Ir4 C75 117.2(4) . . ?
C76 Ir4 C75 38.9(5) . . ?
C69 Ir4 C77 133.0(5) . . ?
N11 Ir4 C77 140.5(5) . . ?
C76 Ir4 C77 36.7(5) . . ?
C75 Ir4 C77 63.0(5) . . ?
C69 Ir4 C79 125.7(5) . . ?
N11 Ir4 C79 92.7(4) . . ?
C76 Ir4 C79 64.2(5) . . ?
C75 Ir4 C79 39.0(5) . . ?
C77 Ir4 C79 62.5(5) . . ?
C69 Ir4 C78 159.8(5) . . ?
N11 Ir4 C78 103.9(4) . . ?
C76 Ir4 C78 63.7(5) . . ?
C75 Ir4 C78 64.6(5) . . ?
C77 Ir4 C78 37.7(5) . . ?
C79 Ir4 C78 37.9(5) . . ?
C69 Ir4 Cl4 89.6(3) . . ?
N11 Ir4 Cl4 87.5(3) . . ?
C76 Ir4 Cl4 116.2(4) . . ?
C75 Ir4 Cl4 155.1(3) . . ?
C77 Ir4 Cl4 96.2(4) . . ?
C79 Ir4 Cl4 144.7(4) . . ?
C78 Ir4 Cl4 108.0(4) . . ?
C90 Ir5 N14 86.3(4) . . ?
C90 Ir5 C97 106.2(9) . . ?
N14 Ir5 C97 159.1(6) . . ?
C90 Ir5 C96 95.4(5) . . ?
N14 Ir5 C96 124.0(7) . . ?
C97 Ir5 C96 39.8(9) . . ?
C90 Ir5 C100 121.1(5) . . ?
N14 Ir5 C100 96.2(5) . . ?
C97 Ir5 C100 63.0(6) . . ?
C96 Ir5 C100 37.3(6) . . ?
C90 Ir5 C98 140.0(10) . . ?
N14 Ir5 C98 133.3(10) . . ?
C97 Ir5 C98 34.9(10) . . ?
C96 Ir5 C98 60.7(8) . . ?
C100 Ir5 C98 59.4(6) . . ?
C90 Ir5 C99 157.2(6) . . ?
N14 Ir5 C99 101.3(6) . . ?
C97 Ir5 C99 61.0(8) . . ?
C96 Ir5 C99 62.4(6) . . ?
C100 Ir5 C99 37.2(6) . . ?
C98 Ir5 C99 34.8(8) . . ?
C90 Ir5 Cl5 89.2(3) . . ?
N14 Ir5 Cl5 87.7(3) . . ?
C97 Ir5 Cl5 108.7(8) . . ?
C96 Ir5 Cl5 148.1(6) . . ?
C100 Ir5 Cl5 149.6(4) . . ?
C98 Ir5 Cl5 96.4(5) . . ?
C99 Ir5 Cl5 112.4(5) . . ?
C111 Ir6 N17 86.4(4) . . ?
C111 Ir6 C121 101.8(5) . . ?
N17 Ir6 C121 156.1(5) . . ?
C111 Ir6 C120 95.8(4) . . ?
N17 Ir6 C120 119.1(5) . . ?
C121 Ir6 C120 38.4(5) . . ?
C111 Ir6 C119 125.0(5) . . ?
N17 Ir6 C119 93.3(4) . . ?
C121 Ir6 C119 63.5(5) . . ?
C120 Ir6 C119 38.6(5) . . ?
C111 Ir6 C117 135.3(5) . . ?
N17 Ir6 C117 138.1(5) . . ?
C121 Ir6 C117 36.8(5) . . ?
C120 Ir6 C117 62.6(5) . . ?
C119 Ir6 C117 61.9(5) . . ?
C111 Ir6 C118 160.0(5) . . ?
N17 Ir6 C118 103.5(5) . . ?
C121 Ir6 C118 62.5(5) . . ?
C120 Ir6 C118 64.2(5) . . ?
C119 Ir6 C118 38.4(5) . . ?
C117 Ir6 C118 36.1(5) . . ?
C111 Ir6 Cl6 88.9(3) . . ?
N17 Ir6 Cl6 87.3(3) . . ?
C121 Ir6 Cl6 115.0(4) . . ?
C120 Ir6 Cl6 153.4(4) . . ?
C119 Ir6 Cl6 146.1(4) . . ?
C117 Ir6 Cl6 96.0(4) . . ?
C118 Ir6 Cl6 108.6(4) . . ?
C8 N1 C1 127.2(10) . . ?
C8 N1 H1 116.4 . . ?
C1 N1 H1 116.4 . . ?
C11 N2 C8 118.1(10) . . ?
C11 N2 Ir1 119.3(9) . . ?
C8 N2 Ir1 119.3(7) . . ?
C9 N3 C8 115.7(11) . . ?
C29 N4 C22 128.9(10) . . ?
C29 N4 H4A 115.5 . . ?
C22 N4 H4A 115.5 . . ?
C30 N5 C29 118.2(11) . . ?
C30 N5 Ir2 119.1(9) . . ?
C29 N5 Ir2 120.0(8) . . ?
C32 N6 C29 116.9(11) . . ?
C50 N7 C43 126.9(10) . . ?
C50 N7 H7 116.5 . . ?
C43 N7 H7 116.5 . . ?
C51 N8 C50 116.9(11) . . ?
C51 N8 Ir3 120.2(9) . . ?
C50 N8 Ir3 119.7(8) . . ?
C53 N9 C50 115.4(11) . . ?
C71 N10 C64 127.5(10) . . ?
C71 N10 H10 116.2 . . ?
C64 N10 H10 116.2 . . ?
C72 N11 C71 117.4(9) . . ?
C72 N11 Ir4 118.3(8) . . ?
C71 N11 Ir4 120.8(7) . . ?
C74 N12 C71 116.3(10) . . ?
C92 N13 C85 126.6(10) . . ?
C92 N13 H13 116.7 . . ?
C85 N13 H13 116.7 . . ?
C93 N14 C92 117.0(10) . . ?
C93 N14 Ir5 118.9(9) . . ?
C92 N14 Ir5 120.9(7) . . ?
C95 N15 C92 115.3(10) . . ?
C113 N16 C106 128.2(10) . . ?
C113 N16 H16 115.9 . . ?
C106 N16 H16 115.9 . . ?
C114 N17 C113 118.5(10) . . ?
C114 N17 Ir6 118.6(9) . . ?
C113 N17 Ir6 119.5(8) . . ?
C116 N18 C113 116.5(11) . . ?
C6 C1 C2 123.9(12) . . ?
C6 C1 N1 120.1(10) . . ?
C2 C1 N1 116.0(11) . . ?
C1 C2 C3 117.7(13) . . ?
C1 C2 C7 122.0(12) . . ?
C3 C2 C7 120.2(11) . . ?
C4 C3 C2 120.5(12) . . ?
C4 C3 H3 119.8 . . ?
C2 C3 H3 119.8 . . ?
C5 C4 C3 119.1(12) . . ?
C5 C4 H4 120.4 . . ?
C3 C4 H4 120.5 . . ?
C4 C5 C6 123.7(12) . . ?
C4 C5 H5 118.1 . . ?
C6 C5 H5 118.2 . . ?
C1 C6 C5 114.8(11) . . ?
C1 C6 Ir1 123.1(9) . . ?
C5 C6 Ir1 122.0(10) . . ?
C2 C7 H7A 109.5 . . ?
C2 C7 H7B 109.4 . . ?
H7A C7 H7B 109.5 . . ?
C2 C7 H7C 109.5 . . ?
H7A C7 H7C 109.5 . . ?
H7B C7 H7C 109.5 . . ?
N2 C8 N3 123.4(10) . . ?
N2 C8 N1 121.2(10) . . ?
N3 C8 N1 115.4(10) . . ?
N3 C9 C10 124.1(13) . . ?
N3 C9 H9 117.9 . . ?
C10 C9 H9 117.9 . . ?
C11 C10 C9 115.6(12) . . ?
C11 C10 H10A 122.2 . . ?
C9 C10 H10A 122.2 . . ?
N2 C11 C10 122.0(12) . . ?
N2 C11 H11 119.0 . . ?
C10 C11 H11 119.0 . . ?
C13 C12 C16 104.4(11) . . ?
C13 C12 C17 127.7(16) . . ?
C16 C12 C17 128.0(15) . . ?
C13 C12 Ir1 69.9(6) . . ?
C16 C12 Ir1 70.4(7) . . ?
C17 C12 Ir1 124.0(10) . . ?
C12 C13 C14 107.4(11) . . ?
C12 C13 C18 128.3(15) . . ?
C14 C13 C18 124.2(14) . . ?
C12 C13 Ir1 70.5(7) . . ?
C14 C13 Ir1 74.4(7) . . ?
C18 C13 Ir1 123.9(9) . . ?
C15 C14 C19 131.1(14) . . ?
C15 C14 C13 107.1(12) . . ?
C19 C14 C13 121.8(13) . . ?
C15 C14 Ir1 72.6(8) . . ?
C19 C14 Ir1 126.3(9) . . ?
C13 C14 Ir1 65.9(6) . . ?
C14 C15 C16 110.8(12) . . ?
C14 C15 C20 124.9(14) . . ?
C16 C15 C20 124.2(14) . . ?
C14 C15 Ir1 72.6(8) . . ?
C16 C15 Ir1 67.5(8) . . ?
C20 C15 Ir1 129.8(10) . . ?
C15 C16 C12 110.2(12) . . ?
C15 C16 C21 125.5(14) . . ?
C12 C16 C21 124.1(14) . . ?
C15 C16 Ir1 75.7(8) . . ?
C12 C16 Ir1 70.2(7) . . ?
C21 C16 Ir1 125.1(9) . . ?
C12 C17 H17A 109.4 . . ?
C12 C17 H17B 109.5 . . ?
H17A C17 H17B 109.5 . . ?
C12 C17 H17C 109.6 . . ?
H17A C17 H17C 109.5 . . ?
H17B C17 H17C 109.5 . . ?
C13 C18 H18A 109.6 . . ?
C13 C18 H18B 109.5 . . ?
H18A C18 H18B 109.5 . . ?
C13 C18 H18C 109.4 . . ?
H18A C18 H18C 109.5 . . ?
H18B C18 H18C 109.5 . . ?
C14 C19 H19A 109.5 . . ?
C14 C19 H19B 109.5 . . ?
H19A C19 H19B 109.5 . . ?
C14 C19 H19C 109.4 . . ?
H19A C19 H19C 109.5 . . ?
H19B C19 H19C 109.5 . . ?
C16 C21 H21A 109.5 . . ?
C16 C21 H21B 109.5 . . ?
H21A C21 H21B 109.5 . . ?
C16 C21 H21C 109.5 . . ?
H21A C21 H21C 109.5 . . ?
H21B C21 H21C 109.5 . . ?
N4 C22 C27 121.9(10) . . ?
N4 C22 C23 116.6(12) . . ?
C27 C22 C23 121.5(12) . . ?
C24 C23 C22 118.1(13) . . ?
C24 C23 C28 121.4(12) . . ?
C22 C23 C28 120.5(12) . . ?
C25 C24 C23 121.2(13) . . ?
C25 C24 H24 119.4 . . ?
C23 C24 H24 119.4 . . ?
C26 C25 C24 119.2(13) . . ?
C26 C25 H25 120.4 . . ?
C24 C25 H25 120.4 . . ?
C25 C26 C27 123.7(13) . . ?
C25 C26 H26 118.1 . . ?
C27 C26 H26 118.1 . . ?
C26 C27 C22 116.1(11) . . ?
C26 C27 Ir2 122.9(9) . . ?
C22 C27 Ir2 120.8(8) . . ?
C23 C28 H28A 109.5 . . ?
C23 C28 H28B 109.5 . . ?
H28A C28 H28B 109.5 . . ?
C23 C28 H28C 109.4 . . ?
H28A C28 H28C 109.5 . . ?
H28B C28 H28C 109.5 . . ?
N4 C29 N6 117.6(10) . . ?
N4 C29 N5 119.7(11) . . ?
N6 C29 N5 122.6(10) . . ?
N5 C30 C31 121.6(12) . . ?
N5 C30 H30 119.2 . . ?
C31 C30 H30 119.2 . . ?
C32 C31 C30 114.9(12) . . ?
C32 C31 H31 122.5 . . ?
C30 C31 H31 122.5 . . ?
N6 C32 C31 124.5(14) . . ?
N6 C32 H32 117.7 . . ?
C31 C32 H32 117.7 . . ?
C37 C33 C34 111.2(14) . . ?
C37 C33 C38 126.6(16) . . ?
C34 C33 C38 122.2(16) . . ?
C37 C33 Ir2 70.7(8) . . ?
C34 C33 Ir2 74.4(8) . . ?
C38 C33 Ir2 124.1(10) . . ?
C35 C34 C33 104.4(15) . . ?
C35 C34 C39 130.7(19) . . ?
C33 C34 C39 124.6(17) . . ?
C35 C34 Ir2 70.1(9) . . ?
C33 C34 Ir2 68.2(8) . . ?
C39 C34 Ir2 130.0(12) . . ?
C34 C35 C36 110.7(16) . . ?
C34 C35 C40 123(2) . . ?
C36 C35 C40 126(2) . . ?
C34 C35 Ir2 73.7(9) . . ?
C36 C35 Ir2 67.8(9) . . ?
C40 C35 Ir2 123.8(11) . . ?
C37 C36 C35 106.8(15) . . ?
C37 C36 C41 129(3) . . ?
C35 C36 C41 124(3) . . ?
C37 C36 Ir2 72.4(10) . . ?
C35 C36 Ir2 73.4(9) . . ?
C41 C36 Ir2 124.8(12) . . ?
C36 C37 C33 106.8(16) . . ?
C36 C37 C42 124(2) . . ?
C33 C37 C42 129(2) . . ?
C36 C37 Ir2 69.8(9) . . ?
C33 C37 Ir2 71.2(8) . . ?
C42 C37 Ir2 124.1(11) . . ?
C33 C38 H38A 109.5 . . ?
C33 C38 H38B 109.5 . . ?
H38A C38 H38B 109.5 . . ?
C33 C38 H38C 109.5 . . ?
H38A C38 H38C 109.5 . . ?
H38B C38 H38C 109.5 . . ?
C34 C39 H39A 109.5 . . ?
C34 C39 H39B 109.5 . . ?
H39A C39 H39B 109.5 . . ?
C34 C39 H39C 109.4 . . ?
H39A C39 H39C 109.5 . . ?
H39B C39 H39C 109.5 . . ?
C35 C40 H40A 109.5 . . ?
C35 C40 H40B 109.5 . . ?
H40A C40 H40B 109.5 . . ?
C35 C40 H40C 109.5 . . ?
H40A C40 H40C 109.5 . . ?
H40B C40 H40C 109.5 . . ?
C36 C41 H41A 109.4 . . ?
C36 C41 H41B 109.6 . . ?
H41A C41 H41B 109.5 . . ?
C36 C41 H41C 109.5 . . ?
H41A C41 H41C 109.5 . . ?
H41B C41 H41C 109.5 . . ?
C37 C42 H42A 109.6 . . ?
C37 C42 H42B 109.4 . . ?
H42A C42 H42B 109.5 . . ?
C37 C42 H42C 109.4 . . ?
H42A C42 H42C 109.5 . . ?
H42B C42 H42C 109.5 . . ?
C48 C43 N7 123.3(10) . . ?
C48 C43 C44 121.9(12) . . ?
N7 C43 C44 114.8(11) . . ?
C45 C44 C43 117.0(12) . . ?
C45 C44 C49 121.4(11) . . ?
C43 C44 C49 121.5(12) . . ?
C46 C45 C44 121.5(12) . . ?
C46 C45 H45 119.2 . . ?
C44 C45 H45 119.3 . . ?
C45 C46 C47 119.6(12) . . ?
C45 C46 H46 120.2 . . ?
C47 C46 H46 120.2 . . ?
C48 C47 C46 121.6(12) . . ?
C48 C47 H47 119.2 . . ?
C46 C47 H47 119.2 . . ?
C43 C48 C47 117.9(11) . . ?
C43 C48 Ir3 120.7(8) . . ?
C47 C48 Ir3 121.2(9) . . ?
C44 C49 H49A 109.5 . . ?
C44 C49 H49B 109.5 . . ?
H49A C49 H49B 109.5 . . ?
C44 C49 H49C 109.4 . . ?
H49A C49 H49C 109.5 . . ?
H49B C49 H49C 109.5 . . ?
N9 C50 N8 124.1(11) . . ?
N9 C50 N7 115.8(10) . . ?
N8 C50 N7 119.9(11) . . ?
N8 C51 C52 122.6(13) . . ?
N8 C51 H51 118.7 . . ?
C52 C51 H51 118.7 . . ?
C53 C52 C51 115.4(12) . . ?
C53 C52 H52 122.3 . . ?
C51 C52 H52 122.3 . . ?
N9 C53 C52 124.4(12) . . ?
N9 C53 H53 117.8 . . ?
C52 C53 H53 117.8 . . ?
C55 C54 C58 110.2(13) . . ?
C55 C54 C59 128.0(16) . . ?
C58 C54 C59 121.8(14) . . ?
C55 C54 Ir3 73.0(8) . . ?
C58 C54 Ir3 66.8(7) . . ?
C59 C54 Ir3 124.6(9) . . ?
C54 C55 C56 106.3(13) . . ?
C54 C55 C60 127.8(15) . . ?
C56 C55 C60 125.8(15) . . ?
C54 C55 Ir3 71.5(8) . . ?
C56 C55 Ir3 66.6(7) . . ?
C60 C55 Ir3 130.1(10) . . ?
C57 C56 C55 109.7(12) . . ?
C57 C56 C61 128.1(15) . . ?
C55 C56 C61 122.0(15) . . ?
C57 C56 Ir3 70.6(7) . . ?
C55 C56 Ir3 75.5(8) . . ?
C61 C56 Ir3 124.0(10) . . ?
C56 C57 C58 107.1(11) . . ?
C56 C57 C62 127.7(16) . . ?
C58 C57 C62 125.2(15) . . ?
C56 C57 Ir3 70.9(7) . . ?
C58 C57 Ir3 70.6(7) . . ?
C62 C57 Ir3 123.3(9) . . ?
C57 C58 C54 106.4(12) . . ?
C57 C58 C63 125.1(15) . . ?
C54 C58 C63 128.3(15) . . ?
C57 C58 Ir3 70.8(7) . . ?
C54 C58 Ir3 74.7(8) . . ?
C63 C58 Ir3 123.4(9) . . ?
C54 C59 H59A 109.5 . . ?
C54 C59 H59B 109.4 . . ?
H59A C59 H59B 109.5 . . ?
C54 C59 H59C 109.4 . . ?
H59A C59 H59C 109.5 . . ?
H59B C59 H59C 109.5 . . ?
C55 C60 H60A 109.4 . . ?
C55 C60 H60B 109.5 . . ?
H60A C60 H60B 109.5 . . ?
C55 C60 H60C 109.5 . . ?
H60A C60 H60C 109.5 . . ?
H60B C60 H60C 109.5 . . ?
C56 C61 H61A 109.4 . . ?
C56 C61 H61B 109.5 . . ?
H61A C61 H61B 109.5 . . ?
C56 C61 H61C 109.5 . . ?
H61A C61 H61C 109.5 . . ?
H61B C61 H61C 109.5 . . ?
C57 C62 H62A 109.5 . . ?
C57 C62 H62B 109.5 . . ?
H62A C62 H62B 109.5 . . ?
C57 C62 H62C 109.4 . . ?
H62A C62 H62C 109.5 . . ?
H62B C62 H62C 109.5 . . ?
C58 C63 H63A 109.5 . . ?
C58 C63 H63B 109.5 . . ?
H63A C63 H63B 109.5 . . ?
C58 C63 H63C 109.4 . . ?
H63A C63 H63C 109.5 . . ?
H63B C63 H63C 109.5 . . ?
C69 C64 C65 124.5(11) . . ?
C69 C64 N10 120.0(10) . . ?
C65 C64 N10 115.4(11) . . ?
C64 C65 C66 116.9(11) . . ?
C64 C65 C70 122.3(11) . . ?
C66 C65 C70 120.7(11) . . ?
C65 C66 C67 121.0(12) . . ?
C65 C66 H66 119.5 . . ?
C67 C66 H66 119.5 . . ?
C68 C67 C66 118.7(11) . . ?
C68 C67 H67 120.6 . . ?
C66 C67 H67 120.7 . . ?
C67 C68 C69 124.7(11) . . ?
C67 C68 H68 117.6 . . ?
C69 C68 H68 117.7 . . ?
C64 C69 C68 113.8(10) . . ?
C64 C69 Ir4 122.7(8) . . ?
C68 C69 Ir4 123.4(9) . . ?
C65 C70 H70A 109.5 . . ?
C65 C70 H70B 109.5 . . ?
H70A C70 H70B 109.5 . . ?
C65 C70 H70C 109.5 . . ?
H70A C70 H70C 109.5 . . ?
H70B C70 H70C 109.5 . . ?
N11 C71 N10 120.9(10) . . ?
N11 C71 N12 123.4(10) . . ?
N10 C71 N12 115.6(10) . . ?
N11 C72 C73 123.0(12) . . ?
N11 C72 H72 118.5 . . ?
C73 C72 H72 118.5 . . ?
C72 C73 C74 114.6(12) . . ?
C72 C73 H73 122.7 . . ?
C74 C73 H73 122.7 . . ?
N12 C74 C73 124.4(13) . . ?
N12 C74 H74 117.8 . . ?
C73 C74 H74 117.8 . . ?
C76 C75 C79 105.9(11) . . ?
C76 C75 C80 127.8(13) . . ?
C79 C75 C80 126.3(12) . . ?
C76 C75 Ir4 69.8(6) . . ?
C79 C75 Ir4 71.4(7) . . ?
C80 C75 Ir4 125.7(8) . . ?
C77 C76 C75 108.6(13) . . ?
C77 C76 C81 125.8(14) . . ?
C75 C76 C81 125.0(14) . . ?
C77 C76 Ir4 73.3(8) . . ?
C75 C76 Ir4 71.4(7) . . ?
C81 C76 Ir4 128.2(9) . . ?
C76 C77 C78 111.9(12) . . ?
C76 C77 C82 126.3(15) . . ?
C78 C77 C82 121.8(14) . . ?
C76 C77 Ir4 70.1(7) . . ?
C78 C77 Ir4 73.3(8) . . ?
C82 C77 Ir4 123.5(9) . . ?
C77 C78 C79 104.5(11) . . ?
C77 C78 C83 130.2(13) . . ?
C79 C78 C83 125.2(13) . . ?
C77 C78 Ir4 69.0(7) . . ?
C79 C78 Ir4 69.1(6) . . ?
C83 C78 Ir4 129.2(9) . . ?
C78 C79 C75 109.1(11) . . ?
C78 C79 C84 126.3(12) . . ?
C75 C79 C84 124.6(12) . . ?
C78 C79 Ir4 73.0(7) . . ?
C75 C79 Ir4 69.6(6) . . ?
C84 C79 Ir4 123.8(9) . . ?
C75 C80 H80A 109.5 . . ?
C75 C80 H80B 109.4 . . ?
H80A C80 H80B 109.5 . . ?
C75 C80 H80C 109.4 . . ?
H80A C80 H80C 109.5 . . ?
H80B C80 H80C 109.5 . . ?
C76 C81 H81A 109.6 . . ?
C76 C81 H81B 109.5 . . ?
H81A C81 H81B 109.5 . . ?
C76 C81 H81C 109.4 . . ?
H81A C81 H81C 109.5 . . ?
H81B C81 H81C 109.5 . . ?
C77 C82 H82A 109.5 . . ?
C77 C82 H82B 109.5 . . ?
H82A C82 H82B 109.5 . . ?
C77 C82 H82C 109.4 . . ?
H82A C82 H82C 109.5 . . ?
H82B C82 H82C 109.5 . . ?
C78 C83 H83A 109.5 . . ?
C78 C83 H83B 109.5 . . ?
H83A C83 H83B 109.5 . . ?
C78 C83 H83C 109.5 . . ?
H83A C83 H83C 109.5 . . ?
H83B C83 H83C 109.5 . . ?
C79 C84 H84A 109.5 . . ?
C79 C84 H84B 109.5 . . ?
H84A C84 H84B 109.5 . . ?
C79 C84 H84C 109.5 . . ?
H84A C84 H84C 109.5 . . ?
H84B C84 H84C 109.5 . . ?
C90 C85 C86 123.9(11) . . ?
C90 C85 N13 121.7(11) . . ?
C86 C85 N13 114.4(10) . . ?
C85 C86 C87 116.7(11) . . ?
C85 C86 C91 123.2(11) . . ?
C87 C86 C91 120.0(11) . . ?
C88 C87 C86 119.8(12) . . ?
C88 C87 H87 120.1 . . ?
C86 C87 H87 120.2 . . ?
C89 C88 C87 120.6(11) . . ?
C89 C88 H88 119.6 . . ?
C87 C88 H88 119.7 . . ?
C88 C89 C90 122.9(11) . . ?
C88 C89 H89 118.5 . . ?
C90 C89 H89 118.6 . . ?
C89 C90 C85 115.8(10) . . ?
C89 C90 Ir5 122.2(9) . . ?
C85 C90 Ir5 121.9(9) . . ?
C86 C91 H91A 109.5 . . ?
C86 C91 H91B 109.4 . . ?
H91A C91 H91B 109.5 . . ?
C86 C91 H91C 109.5 . . ?
H91A C91 H91C 109.5 . . ?
H91B C91 H91C 109.5 . . ?
N14 C92 N15 124.5(10) . . ?
N14 C92 N13 120.7(10) . . ?
N15 C92 N13 114.5(10) . . ?
N14 C93 C94 122.3(13) . . ?
N14 C93 H93 118.9 . . ?
C94 C93 H93 118.9 . . ?
C93 C94 C95 116.1(13) . . ?
C93 C94 H94 121.9 . . ?
C95 C94 H94 121.9 . . ?
N15 C95 C94 123.6(13) . . ?
N15 C95 H95 118.2 . . ?
C94 C95 H95 118.2 . . ?
C100 C96 C97 105.2(16) . . ?
C100 C96 C101 126(2) . . ?
C97 C96 C101 129(2) . . ?
C100 C96 Ir5 72.8(8) . . ?
C97 C96 Ir5 69.7(10) . . ?
C101 C96 Ir5 124.4(11) . . ?
C98 C97 C96 105.9(16) . . ?
C98 C97 C102 127(3) . . ?
C96 C97 C102 126(3) . . ?
C98 C97 Ir5 76.1(14) . . ?
C96 C97 Ir5 70.5(9) . . ?
C102 C97 Ir5 126.2(12) . . ?
C99 C98 C97 116(2) . . ?
C99 C98 C103 118(3) . . ?
C97 C98 C103 126(3) . . ?
C99 C98 Ir5 75.6(11) . . ?
C97 C98 Ir5 69.1(12) . . ?
C103 C98 Ir5 122.1(13) . . ?
C98 C99 C100 103.1(18) . . ?
C98 C99 C104 133(3) . . ?
C100 C99 C104 124(2) . . ?
C98 C99 Ir5 69.6(10) . . ?
C100 C99 Ir5 67.1(8) . . ?
C104 C99 Ir5 128.1(14) . . ?
C96 C100 C99 109.8(15) . . ?
C96 C100 C105 126(2) . . ?
C99 C100 C105 124(2) . . ?
C96 C100 Ir5 69.9(8) . . ?
C99 C100 Ir5 75.6(8) . . ?
C105 C100 Ir5 123.9(10) . . ?
C96 C101 H10E 109.5 . . ?
C96 C101 H10F 109.5 . . ?
H10E C101 H10F 109.5 . . ?
C96 C101 H10G 109.4 . . ?
H10E C101 H10G 109.5 . . ?
H10F C101 H10G 109.5 . . ?
C97 C102 H10B 109.4 . . ?
C97 C102 H10C 109.5 . . ?
H10B C102 H10C 109.5 . . ?
C97 C102 H10D 109.5 . . ?
H10B C102 H10D 109.5 . . ?
H10C C102 H10D 109.5 . . ?
C98 C103 H10N 109.5 . . ?
C98 C103 H10O 109.5 . . ?
H10N C103 H10O 109.5 . . ?
C98 C103 H10P 109.5 . . ?
H10N C103 H10P 109.5 . . ?
H10O C103 H10P 109.5 . . ?
C99 C104 H10H 109.4 . . ?
C99 C104 H10I 109.5 . . ?
H10H C104 H10I 109.5 . . ?
C99 C104 H10J 109.5 . . ?
H10H C104 H10J 109.5 . . ?
H10I C104 H10J 109.5 . . ?
C100 C105 H10K 109.4 . . ?
C100 C105 H10L 109.5 . . ?
H10K C105 H10L 109.5 . . ?
C100 C105 H10M 109.5 . . ?
H10K C105 H10M 109.5 . . ?
H10L C105 H10M 109.5 . . ?
C111 C106 N16 121.7(10) . . ?
C111 C106 C107 121.0(11) . . ?
N16 C106 C107 117.3(11) . . ?
C108 C107 C106 118.5(13) . . ?
C108 C107 C112 121.2(12) . . ?
C106 C107 C112 120.2(12) . . ?
C107 C108 C109 121.5(13) . . ?
C107 C108 H108 119.3 . . ?
C109 C108 H108 119.2 . . ?
C110 C109 C108 118.0(12) . . ?
C110 C109 H109 121.0 . . ?
C108 C109 H109 121.0 . . ?
C109 C110 C111 124.0(12) . . ?
C109 C110 H110 118.0 . . ?
C111 C110 H110 118.0 . . ?
C110 C111 C106 116.8(10) . . ?
C110 C111 Ir6 122.6(9) . . ?
C106 C111 Ir6 120.5(8) . . ?
C107 C112 H11A 109.6 . . ?
C107 C112 H11B 109.5 . . ?
H11A C112 H11B 109.5 . . ?
C107 C112 H11C 109.4 . . ?
H11A C112 H11C 109.5 . . ?
H11B C112 H11C 109.5 . . ?
N17 C113 N16 121.1(12) . . ?
N17 C113 N18 122.6(11) . . ?
N16 C113 N18 116.3(10) . . ?
N17 C114 C115 122.1(12) . . ?
N17 C114 H114 119.0 . . ?
C115 C114 H114 119.0 . . ?
C116 C115 C114 114.0(12) . . ?
C116 C115 H115 123.0 . . ?
C114 C115 H115 123.0 . . ?
N18 C116 C115 125.5(13) . . ?
N18 C116 H116 117.2 . . ?
C115 C116 H116 117.2 . . ?
C121 C117 C118 112.0(13) . . ?
C121 C117 C122 127.7(14) . . ?
C118 C117 C122 120.3(15) . . ?
C121 C117 Ir6 68.9(8) . . ?
C118 C117 Ir6 74.1(8) . . ?
C122 C117 Ir6 122.8(9) . . ?
C117 C118 C119 104.7(12) . . ?
C117 C118 C123 131.2(16) . . ?
C119 C118 C123 124.0(15) . . ?
C117 C118 Ir6 69.8(8) . . ?
C119 C118 Ir6 68.1(7) . . ?
C123 C118 Ir6 128.4(10) . . ?
C120 C119 C118 108.1(11) . . ?
C120 C119 C124 128.0(13) . . ?
C118 C119 C124 123.9(14) . . ?
C120 C119 Ir6 69.4(7) . . ?
C118 C119 Ir6 73.5(8) . . ?
C124 C119 Ir6 123.8(9) . . ?
C119 C120 C121 106.3(11) . . ?
C119 C120 C125 126.8(13) . . ?
C121 C120 C125 126.8(13) . . ?
C119 C120 Ir6 72.1(7) . . ?
C121 C120 Ir6 70.2(7) . . ?
C125 C120 Ir6 125.0(8) . . ?
C117 C121 C120 108.9(13) . . ?
C117 C121 C126 123.3(15) . . ?
C120 C121 C126 127.4(15) . . ?
C117 C121 Ir6 74.3(8) . . ?
C120 C121 Ir6 71.4(7) . . ?
C126 C121 Ir6 126.9(9) . . ?
C117 C122 H12A 109.5 . . ?
C117 C122 H12B 109.5 . . ?
H12A C122 H12B 109.5 . . ?
C117 C122 H12C 109.5 . . ?
H12A C122 H12C 109.5 . . ?
H12B C122 H12C 109.5 . . ?
C118 C123 H12D 109.5 . . ?
C118 C123 H12E 109.4 . . ?
H12D C123 H12E 109.5 . . ?
C118 C123 H12F 109.5 . . ?
H12D C123 H12F 109.5 . . ?
H12E C123 H12F 109.5 . . ?
C119 C124 H12G 109.5 . . ?
C119 C124 H12H 109.4 . . ?
H12G C124 H12H 109.5 . . ?
C119 C124 H12I 109.5 . . ?
H12G C124 H12I 109.5 . . ?
H12H C124 H12I 109.5 . . ?
C120 C125 H12J 109.5 . . ?
C120 C125 H12K 109.5 . . ?
H12J C125 H12K 109.5 . . ?
C120 C125 H12L 109.5 . . ?
H12J C125 H12L 109.5 . . ?
H12K C125 H12L 109.5 . . ?
C121 C126 H12M 109.5 . . ?
C121 C126 H12N 109.5 . . ?
H12M C126 H12N 109.5 . . ?
C121 C126 H12O 109.4 . . ?
H12M C126 H12O 109.5 . . ?
H12N C126 H12O 109.5 . . ?

loop_
_geom_bond_atom_site_label_1
_geom_bond_atom_site_label_2
_geom_bond_distance
_geom_bond_site_symmetry_2
_geom_bond_publ_flag
Ir1 C6 2.046(11) . ?
Ir1 N2 2.112(9) . ?
Ir1 C13 2.142(12) . ?
Ir1 C12 2.150(12) . ?
Ir1 C16 2.154(13) . ?
Ir1 C15 2.260(13) . ?
Ir1 C14 2.260(12) . ?
Ir1 Cl1 2.412(3) . ?
Ir2 C27 2.042(11) . ?
Ir2 N5 2.103(10) . ?
Ir2 C36 2.123(15) . ?
Ir2 C37 2.156(14) . ?
Ir2 C33 2.163(13) . ?
Ir2 C35 2.198(15) . ?
Ir2 C34 2.244(14) . ?
Ir2 Cl2 2.405(3) . ?
Ir3 C48 2.060(10) . ?
Ir3 N8 2.112(10) . ?
Ir3 C57 2.145(11) . ?
Ir3 C58 2.142(12) . ?
Ir3 C56 2.149(13) . ?
Ir3 C54 2.248(12) . ?
Ir3 C55 2.267(13) . ?
Ir3 Cl3 2.404(3) . ?
Ir4 C69 2.047(11) . ?
Ir4 N11 2.105(8) . ?
Ir4 C76 2.144(12) . ?
Ir4 C75 2.166(11) . ?
Ir4 C77 2.185(13) . ?
Ir4 C79 2.190(11) . ?
Ir4 C78 2.241(12) . ?
Ir4 Cl4 2.403(3) . ?
Ir5 C90 2.058(10) . ?
Ir5 N14 2.085(9) . ?
Ir5 C97 2.096(16) . ?
Ir5 C96 2.106(13) . ?
Ir5 C100 2.142(12) . ?
Ir5 C98 2.179(18) . ?
Ir5 C99 2.251(14) . ?
Ir5 Cl5 2.412(3) . ?
Ir6 C111 2.062(10) . ?
Ir6 N17 2.103(9) . ?
Ir6 C121 2.129(12) . ?
Ir6 C120 2.144(11) . ?
Ir6 C119 2.179(12) . ?
Ir6 C117 2.197(13) . ?
Ir6 C118 2.252(13) . ?
Ir6 Cl6 2.405(3) . ?
N1 C8 1.377(14) . ?
N1 C1 1.427(15) . ?
N1 H1 0.8800 . ?
N2 C11 1.310(15) . ?
N2 C8 1.358(14) . ?
N3 C9 1.297(17) . ?
N3 C8 1.371(15) . ?
N4 C29 1.373(15) . ?
N4 C22 1.371(16) . ?
N4 H4A 0.8800 . ?
N5 C30 1.317(15) . ?
N5 C29 1.377(15) . ?
N6 C32 1.281(18) . ?
N6 C29 1.364(15) . ?
N7 C50 1.409(14) . ?
N7 C43 1.384(16) . ?
N7 H7 0.8800 . ?
N8 C51 1.307(16) . ?
N8 C50 1.370(15) . ?
N9 C53 1.309(17) . ?
N9 C50 1.349(16) . ?
N10 C71 1.367(14) . ?
N10 C64 1.426(15) . ?
N10 H10 0.8800 . ?
N11 C72 1.330(15) . ?
N11 C71 1.340(14) . ?
N12 C74 1.298(16) . ?
N12 C71 1.366(15) . ?
N13 C92 1.388(14) . ?
N13 C85 1.414(15) . ?
N13 H13 0.8800 . ?
N14 C93 1.314(16) . ?
N14 C92 1.358(14) . ?
N15 C95 1.308(17) . ?
N15 C92 1.372(15) . ?
N16 C113 1.363(15) . ?
N16 C106 1.391(16) . ?
N16 H16 0.8800 . ?
N17 C114 1.314(15) . ?
N17 C113 1.357(14) . ?
N18 C116 1.284(17) . ?
N18 C113 1.370(16) . ?
C1 C6 1.388(17) . ?
C1 C2 1.393(16) . ?
C2 C3 1.410(18) . ?
C2 C7 1.524(17) . ?
C3 C4 1.372(19) . ?
C3 H3 0.9500 . ?
C4 C5 1.377(17) . ?
C4 H4 0.9500 . ?
C5 C6 1.402(15) . ?
C5 H5 0.9500 . ?
C7 H7A 0.9800 . ?
C7 H7B 0.9800 . ?
C7 H7C 0.9800 . ?
C9 C10 1.407(17) . ?
C9 H9 0.9500 . ?
C10 C11 1.378(17) . ?
C10 H10A 0.9500 . ?
C11 H11 0.9500 . ?
C12 C13 1.454(18) . ?
C12 C16 1.451(19) . ?
C12 C17 1.458(17) . ?
C13 C14 1.500(19) . ?
C13 C18 1.520(17) . ?
C14 C15 1.352(19) . ?
C14 C19 1.505(16) . ?
C15 C16 1.40(2) . ?
C15 C20 1.520(18) . ?
C16 C21 1.495(18) . ?
C17 H17A 0.9800 . ?
C17 H17B 0.9800 . ?
C17 H17C 0.9800 . ?
C18 H18A 0.9800 . ?
C18 H18B 0.9800 . ?
C18 H18C 0.9800 . ?
C19 H19A 0.9800 . ?
C19 H19B 0.9800 . ?
C19 H19C 0.9800 . ?
C21 H21A 0.9800 . ?
C21 H21B 0.9800 . ?
C21 H21C 0.9800 . ?
C22 C27 1.417(17) . ?
C22 C23 1.425(16) . ?
C23 C24 1.392(19) . ?
C23 C28 1.503(18) . ?
C24 C25 1.40(2) . ?
C24 H24 0.9500 . ?
C25 C26 1.356(18) . ?
C25 H25 0.9500 . ?
C26 C27 1.404(14) . ?
C26 H26 0.9500 . ?
C28 H28A 0.9800 . ?
C28 H28B 0.9800 . ?
C28 H28C 0.9800 . ?
C30 C31 1.401(18) . ?
C30 H30 0.9500 . ?
C31 C32 1.419(17) . ?
C31 H31 0.9500 . ?
C32 H32 0.9500 . ?
C33 C37 1.41(2) . ?
C33 C34 1.42(2) . ?
C33 C38 1.520(19) . ?
C34 C35 1.38(2) . ?
C34 C39 1.47(2) . ?
C35 C36 1.44(3) . ?
C35 C40 1.54(2) . ?
C36 C37 1.39(3) . ?
C36 C41 1.47(2) . ?
C37 C42 1.50(2) . ?
C38 H38A 0.9800 . ?
C38 H38B 0.9800 . ?
C38 H38C 0.9800 . ?
C39 H39A 0.9800 . ?
C39 H39B 0.9800 . ?
C39 H39C 0.9800 . ?
C40 H40A 0.9800 . ?
C40 H40B 0.9800 . ?
C40 H40C 0.9800 . ?
C41 H41A 0.9800 . ?
C41 H41B 0.9800 . ?
C41 H41C 0.9800 . ?
C42 H42A 0.9800 . ?
C42 H42B 0.9800 . ?
C42 H42C 0.9800 . ?
C43 C48 1.386(17) . ?
C43 C44 1.428(16) . ?
C44 C45 1.406(18) . ?
C44 C49 1.535(17) . ?
C45 C46 1.37(2) . ?
C45 H45 0.9500 . ?
C46 C47 1.395(16) . ?
C46 H46 0.9500 . ?
C47 C48 1.385(14) . ?
C47 H47 0.9500 . ?
C49 H49A 0.9800 . ?
C49 H49B 0.9800 . ?
C49 H49C 0.9800 . ?
C51 C52 1.381(19) . ?
C51 H51 0.9500 . ?
C52 C53 1.393(17) . ?
C52 H52 0.9500 . ?
C53 H53 0.9500 . ?
C54 C55 1.38(2) . ?
C54 C58 1.45(2) . ?
C54 C59 1.523(17) . ?
C55 C56 1.44(2) . ?
C55 C60 1.495(18) . ?
C56 C57 1.41(2) . ?
C56 C61 1.519(18) . ?
C57 C58 1.42(2) . ?
C57 C62 1.520(17) . ?
C58 C63 1.524(18) . ?
C59 H59A 0.9800 . ?
C59 H59B 0.9800 . ?
C59 H59C 0.9800 . ?
C60 H60A 0.9800 . ?
C60 H60B 0.9800 . ?
C60 H60C 0.9800 . ?
C61 H61A 0.9800 . ?
C61 H61B 0.9800 . ?
C61 H61C 0.9800 . ?
C62 H62A 0.9800 . ?
C62 H62B 0.9800 . ?
C62 H62C 0.9800 . ?
C63 H63A 0.9800 . ?
C63 H63B 0.9800 . ?
C63 H63C 0.9800 . ?
C64 C69 1.402(16) . ?
C64 C65 1.397(16) . ?
C65 C66 1.391(17) . ?
C65 C70 1.494(15) . ?
C66 C67 1.396(18) . ?
C66 H66 0.9500 . ?
C67 C68 1.353(17) . ?
C67 H67 0.9500 . ?
C68 C69 1.399(15) . ?
C68 H68 0.9500 . ?
C70 H70A 0.9800 . ?
C70 H70B 0.9800 . ?
C70 H70C 0.9800 . ?
C72 C73 1.373(17) . ?
C72 H72 0.9500 . ?
C73 C74 1.402(16) . ?
C73 H73 0.9500 . ?
C74 H74 0.9500 . ?
C75 C76 1.435(17) . ?
C75 C79 1.452(17) . ?
C75 C80 1.515(16) . ?
C76 C77 1.363(19) . ?
C76 C81 1.497(17) . ?
C77 C78 1.431(19) . ?
C77 C82 1.551(17) . ?
C78 C79 1.440(18) . ?
C78 C83 1.483(17) . ?
C79 C84 1.502(17) . ?
C80 H80A 0.9800 . ?
C80 H80B 0.9800 . ?
C80 H80C 0.9800 . ?
C81 H81A 0.9800 . ?
C81 H81B 0.9800 . ?
C81 H81C 0.9800 . ?
C82 H82A 0.9800 . ?
C82 H82B 0.9800 . ?
C82 H82C 0.9800 . ?
C83 H83A 0.9800 . ?
C83 H83B 0.9800 . ?
C83 H83C 0.9800 . ?
C84 H84A 0.9800 . ?
C84 H84B 0.9800 . ?
C84 H84C 0.9800 . ?
C85 C90 1.387(16) . ?
C85 C86 1.407(16) . ?
C86 C87 1.415(17) . ?
C86 C91 1.515(16) . ?
C87 C88 1.389(19) . ?
C87 H87 0.9500 . ?
C88 C89 1.349(16) . ?
C88 H88 0.9500 . ?
C89 C90 1.394(15) . ?
C89 H89 0.9500 . ?
C91 H91A 0.9800 . ?
C91 H91B 0.9800 . ?
C91 H91C 0.9800 . ?
C93 C94 1.385(19) . ?
C93 H93 0.9500 . ?
C94 C95 1.406(17) . ?
C94 H94 0.9500 . ?
C95 H95 0.9500 . ?
C96 C100 1.36(2) . ?
C96 C97 1.43(3) . ?
C96 C101 1.54(2) . ?
C97 C98 1.28(4) . ?
C97 C102 1.54(2) . ?
C98 C99 1.33(3) . ?
C98 C103 1.58(3) . ?
C99 C100 1.41(2) . ?
C99 C104 1.47(2) . ?
C100 C105 1.49(2) . ?
C101 H10E 0.9800 . ?
C101 H10F 0.9800 . ?
C101 H10G 0.9800 . ?
C102 H10B 0.9800 . ?
C102 H10C 0.9800 . ?
C102 H10D 0.9800 . ?
C103 H10N 0.9800 . ?
C103 H10O 0.9800 . ?
C103 H10P 0.9800 . ?
C104 H10H 0.9800 . ?
C104 H10I 0.9800 . ?
C104 H10J 0.9800 . ?
C105 H10K 0.9800 . ?
C105 H10L 0.9800 . ?
C105 H10M 0.9800 . ?
C106 C111 1.411(16) . ?
C106 C107 1.421(16) . ?
C107 C108 1.385(19) . ?
C107 C112 1.514(17) . ?
C108 C109 1.40(2) . ?
C108 H108 0.9500 . ?
C109 C110 1.371(17) . ?
C109 H109 0.9500 . ?
C110 C111 1.389(15) . ?
C110 H110 0.9500 . ?
C112 H11A 0.9800 . ?
C112 H11B 0.9800 . ?
C112 H11C 0.9800 . ?
C114 C115 1.407(18) . ?
C114 H114 0.9500 . ?
C115 C116 1.396(17) . ?
C115 H115 0.9500 . ?
C116 H116 0.9500 . ?
C117 C121 1.366(19) . ?
C117 C118 1.38(2) . ?
C117 C122 1.550(19) . ?
C118 C119 1.46(2) . ?
C118 C123 1.509(19) . ?
C119 C120 1.428(18) . ?
C119 C124 1.519(17) . ?
C120 C121 1.405(18) . ?
C120 C125 1.522(16) . ?
C121 C126 1.519(17) . ?
C122 H12A 0.9800 . ?
C122 H12B 0.9800 . ?
C122 H12C 0.9800 . ?
C123 H12D 0.9800 . ?
C123 H12E 0.9800 . ?
C123 H12F 0.9800 . ?
C124 H12G 0.9800 . ?
C124 H12H 0.9800 . ?
C124 H12I 0.9800 . ?
C125 H12J 0.9800 . ?
C125 H12K 0.9800 . ?
C125 H12L 0.9800 . ?
C126 H12M 0.9800 . ?
C126 H12N 0.9800 . ?
C126 H12O 0.9800 . ?

loop_
_geom_torsion_atom_site_label_1
_geom_torsion_atom_site_label_2
_geom_torsion_atom_site_label_3
_geom_torsion_atom_site_label_4
_geom_torsion
_geom_torsion_site_symmetry_1
_geom_torsion_site_symmetry_2
_geom_torsion_site_symmetry_3
_geom_torsion_site_symmetry_4
_geom_torsion_publ_flag
C6 Ir1 N2 C11 -155.0(11) . . . . ?
C13 Ir1 N2 C11 57.9(18) . . . . ?
C12 Ir1 N2 C11 113.9(11) . . . . ?
C16 Ir1 N2 C11 90.0(11) . . . . ?
C15 Ir1 N2 C11 52.8(11) . . . . ?
C14 Ir1 N2 C11 28.4(12) . . . . ?
Cl1 Ir1 N2 C11 -65.7(10) . . . . ?
C6 Ir1 N2 C8 45.9(9) . . . . ?
C13 Ir1 N2 C8 -101.3(15) . . . . ?
C12 Ir1 N2 C8 -45.3(11) . . . . ?
C16 Ir1 N2 C8 -69.2(10) . . . . ?
C15 Ir1 N2 C8 -106.4(9) . . . . ?
C14 Ir1 N2 C8 -130.8(9) . . . . ?
Cl1 Ir1 N2 C8 135.1(9) . . . . ?
C27 Ir2 N5 C30 154.0(11) . . . . ?
C36 Ir2 N5 C30 -87(2) . . . . ?
C37 Ir2 N5 C30 -113.4(11) . . . . ?
C33 Ir2 N5 C30 -86.2(11) . . . . ?
C35 Ir2 N5 C30 -31.3(13) . . . . ?
C34 Ir2 N5 C30 -48.6(11) . . . . ?
Cl2 Ir2 N5 C30 65.2(10) . . . . ?
C27 Ir2 N5 C29 -45.4(9) . . . . ?
C36 Ir2 N5 C29 74(2) . . . . ?
C37 Ir2 N5 C29 47.3(11) . . . . ?
C33 Ir2 N5 C29 74.5(10) . . . . ?
C35 Ir2 N5 C29 129.4(10) . . . . ?
C34 Ir2 N5 C29 112.0(10) . . . . ?
Cl2 Ir2 N5 C29 -134.2(9) . . . . ?
C48 Ir3 N8 C51 -155.1(10) . . . . ?
C57 Ir3 N8 C51 112.7(11) . . . . ?
C58 Ir3 N8 C51 62.0(18) . . . . ?
C56 Ir3 N8 C51 89.8(11) . . . . ?
C54 Ir3 N8 C51 29.0(12) . . . . ?
C55 Ir3 N8 C51 51.6(11) . . . . ?
Cl3 Ir3 N8 C51 -66.0(10) . . . . ?
C48 Ir3 N8 C50 45.7(9) . . . . ?
C57 Ir3 N8 C50 -46.5(11) . . . . ?
C58 Ir3 N8 C50 -97.2(16) . . . . ?
C56 Ir3 N8 C50 -69.5(10) . . . . ?
C54 Ir3 N8 C50 -130.3(9) . . . . ?
C55 Ir3 N8 C50 -107.6(10) . . . . ?
Cl3 Ir3 N8 C50 134.8(9) . . . . ?
C69 Ir4 N11 C72 156.8(10) . . . . ?
C76 Ir4 N11 C72 -97.3(14) . . . . ?
C75 Ir4 N11 C72 -109.2(10) . . . . ?
C77 Ir4 N11 C72 -29.6(13) . . . . ?
C79 Ir4 N11 C72 -77.6(10) . . . . ?
C78 Ir4 N11 C72 -40.9(10) . . . . ?
Cl4 Ir4 N11 C72 67.1(9) . . . . ?
C69 Ir4 N11 C71 -44.7(9) . . . . ?
C76 Ir4 N11 C71 61.3(15) . . . . ?
C75 Ir4 N11 C71 49.3(10) . . . . ?
C77 Ir4 N11 C71 128.9(10) . . . . ?
C79 Ir4 N11 C71 80.9(10) . . . . ?
C78 Ir4 N11 C71 117.6(10) . . . . ?
Cl4 Ir4 N11 C71 -134.4(9) . . . . ?
C90 Ir5 N14 C93 -155.7(11) . . . . ?
C97 Ir5 N14 C93 76(3) . . . . ?
C96 Ir5 N14 C93 110.3(11) . . . . ?
C100 Ir5 N14 C93 83.4(11) . . . . ?
C98 Ir5 N14 C93 30.3(14) . . . . ?
C99 Ir5 N14 C93 46.1(11) . . . . ?
Cl5 Ir5 N14 C93 -66.3(10) . . . . ?
C90 Ir5 N14 C92 44.9(9) . . . . ?
C97 Ir5 N14 C92 -83(3) . . . . ?
C96 Ir5 N14 C92 -49.1(11) . . . . ?
C100 Ir5 N14 C92 -76.0(10) . . . . ?
C98 Ir5 N14 C92 -129.1(11) . . . . ?
C99 Ir5 N14 C92 -113.3(10) . . . . ?
Cl5 Ir5 N14 C92 134.3(9) . . . . ?
C111 Ir6 N17 C114 155.5(10) . . . . ?
C121 Ir6 N17 C114 -93.1(14) . . . . ?
C120 Ir6 N17 C114 -109.8(10) . . . . ?
C119 Ir6 N17 C114 -79.6(10) . . . . ?
C117 Ir6 N17 C114 -29.6(13) . . . . ?
C118 Ir6 N17 C114 -42.1(11) . . . . ?
Cl6 Ir6 N17 C114 66.4(9) . . . . ?
C111 Ir6 N17 C113 -45.8(9) . . . . ?
C121 Ir6 N17 C113 65.6(16) . . . . ?
C120 Ir6 N17 C113 48.9(10) . . . . ?
C119 Ir6 N17 C113 79.1(10) . . . . ?
C117 Ir6 N17 C113 129.1(10) . . . . ?
C118 Ir6 N17 C113 116.6(10) . . . . ?
Cl6 Ir6 N17 C113 -134.9(9) . . . . ?
C8 N1 C1 C6 32(2) . . . . ?
C8 N1 C1 C2 -150.8(12) . . . . ?
C6 C1 C2 C3 -3(2) . . . . ?
N1 C1 C2 C3 -179.8(11) . . . . ?
C6 C1 C2 C7 -179.1(12) . . . . ?
N1 C1 C2 C7 4.2(18) . . . . ?
C1 C2 C3 C4 2.0(19) . . . . ?
C7 C2 C3 C4 178.0(12) . . . . ?
C2 C3 C4 C5 -3.1(19) . . . . ?
C3 C4 C5 C6 6(2) . . . . ?
C2 C1 C6 C5 5(2) . . . . ?
N1 C1 C6 C5 -178.3(11) . . . . ?
C2 C1 C6 Ir1 -171.1(10) . . . . ?
N1 C1 C6 Ir1 5.4(18) . . . . ?
C4 C5 C6 C1 -6.3(19) . . . . ?
C4 C5 C6 Ir1 170.0(10) . . . . ?
N2 Ir1 C6 C1 -34.0(11) . . . . ?
C13 Ir1 C6 C1 134.5(11) . . . . ?
C12 Ir1 C6 C1 97.8(12) . . . . ?
C16 Ir1 C6 C1 63.7(13) . . . . ?
C15 Ir1 C6 C1 63.9(17) . . . . ?
C14 Ir1 C6 C1 140.4(11) . . . . ?
Cl1 Ir1 C6 C1 -121.7(11) . . . . ?
N2 Ir1 C6 C5 150.0(11) . . . . ?
C13 Ir1 C6 C5 -41.5(12) . . . . ?
C12 Ir1 C6 C5 -78.2(11) . . . . ?
C16 Ir1 C6 C5 -112.3(10) . . . . ?
C15 Ir1 C6 C5 -112.1(12) . . . . ?
C14 Ir1 C6 C5 -35.6(16) . . . . ?
Cl1 Ir1 C6 C5 62.3(10) . . . . ?
C11 N2 C8 N3 -11.9(18) . . . . ?
Ir1 N2 C8 N3 147.5(9) . . . . ?
C11 N2 C8 N1 171.8(12) . . . . ?
Ir1 N2 C8 N1 -28.7(15) . . . . ?
C9 N3 C8 N2 9.7(18) . . . . ?
C9 N3 C8 N1 -173.8(11) . . . . ?
C1 N1 C8 N2 -18.6(19) . . . . ?
C1 N1 C8 N3 164.8(12) . . . . ?
C8 N3 C9 C10 0(2) . . . . ?
N3 C9 C10 C11 -6(2) . . . . ?
C8 N2 C11 C10 4(2) . . . . ?
Ir1 N2 C11 C10 -155.1(10) . . . . ?
C9 C10 C11 N2 4(2) . . . . ?
C6 Ir1 C12 C13 118.7(8) . . . . ?
N2 Ir1 C12 C13 -153.4(8) . . . . ?
C16 Ir1 C12 C13 -114.2(11) . . . . ?
C15 Ir1 C12 C13 -78.2(8) . . . . ?
C14 Ir1 C12 C13 -39.5(7) . . . . ?
Cl1 Ir1 C12 C13 26.0(10) . . . . ?
C6 Ir1 C12 C16 -127.1(8) . . . . ?
N2 Ir1 C12 C16 -39.2(10) . . . . ?
C13 Ir1 C12 C16 114.2(11) . . . . ?
C15 Ir1 C12 C16 36.1(8) . . . . ?
C14 Ir1 C12 C16 74.7(8) . . . . ?
Cl1 Ir1 C12 C16 140.2(7) . . . . ?
C6 Ir1 C12 C17 -3.8(16) . . . . ?
N2 Ir1 C12 C17 84.0(17) . . . . ?
C13 Ir1 C12 C17 -122.5(19) . . . . ?
C16 Ir1 C12 C17 123.2(19) . . . . ?
C15 Ir1 C12 C17 159.3(17) . . . . ?
C14 Ir1 C12 C17 -162.0(17) . . . . ?
Cl1 Ir1 C12 C17 -96.6(15) . . . . ?
C16 C12 C13 C14 3.3(13) . . . . ?
C17 C12 C13 C14 -176.1(13) . . . . ?
Ir1 C12 C13 C14 65.8(8) . . . . ?
C16 C12 C13 C18 179.1(12) . . . . ?
C17 C12 C13 C18 0(2) . . . . ?
Ir1 C12 C13 C18 -118.4(13) . . . . ?
C16 C12 C13 Ir1 -62.5(8) . . . . ?
C17 C12 C13 Ir1 118.1(14) . . . . ?
C6 Ir1 C13 C12 -69.3(9) . . . . ?
N2 Ir1 C13 C12 75.3(16) . . . . ?
C16 Ir1 C13 C12 39.9(8) . . . . ?
C15 Ir1 C13 C12 81.1(8) . . . . ?
C14 Ir1 C13 C12 115.3(10) . . . . ?
Cl1 Ir1 C13 C12 -163.4(7) . . . . ?
C6 Ir1 C13 C14 175.4(7) . . . . ?
N2 Ir1 C13 C14 -40.0(16) . . . . ?
C12 Ir1 C13 C14 -115.3(10) . . . . ?
C16 Ir1 C13 C14 -75.5(8) . . . . ?
C15 Ir1 C13 C14 -34.3(7) . . . . ?
Cl1 Ir1 C13 C14 81.3(7) . . . . ?
C6 Ir1 C13 C18 54.4(15) . . . . ?
N2 Ir1 C13 C18 -161.0(13) . . . . ?
C12 Ir1 C13 C18 123.7(17) . . . . ?
C16 Ir1 C13 C18 163.5(16) . . . . ?
C15 Ir1 C13 C18 -155.3(15) . . . . ?
C14 Ir1 C13 C18 -121.0(16) . . . . ?
Cl1 Ir1 C13 C18 -39.7(14) . . . . ?
C12 C13 C14 C15 -2.0(14) . . . . ?
C18 C13 C14 C15 -178.1(12) . . . . ?
Ir1 C13 C14 C15 61.2(9) . . . . ?
C12 C13 C14 C19 177.7(11) . . . . ?
C18 C13 C14 C19 1.7(18) . . . . ?
Ir1 C13 C14 C19 -119.0(11) . . . . ?
C12 C13 C14 Ir1 -63.2(8) . . . . ?
C18 C13 C14 Ir1 120.7(11) . . . . ?
C6 Ir1 C14 C15 -127.4(10) . . . . ?
N2 Ir1 C14 C15 46.0(10) . . . . ?
C13 Ir1 C14 C15 -118.6(11) . . . . ?
C12 Ir1 C14 C15 -79.3(9) . . . . ?
C16 Ir1 C14 C15 -35.2(8) . . . . ?
Cl1 Ir1 C14 C15 136.3(8) . . . . ?
C6 Ir1 C14 C19 104.0(15) . . . . ?
N2 Ir1 C14 C19 -82.6(14) . . . . ?
C13 Ir1 C14 C19 112.8(15) . . . . ?
C12 Ir1 C14 C19 152.1(15) . . . . ?
C16 Ir1 C14 C19 -163.8(15) . . . . ?
C15 Ir1 C14 C19 -128.6(17) . . . . ?
Cl1 Ir1 C14 C19 7.7(13) . . . . ?
C6 Ir1 C14 C13 -8.7(13) . . . . ?
N2 Ir1 C14 C13 164.6(7) . . . . ?
C12 Ir1 C14 C13 39.3(7) . . . . ?
C16 Ir1 C14 C13 83.4(8) . . . . ?
C15 Ir1 C14 C13 118.6(11) . . . . ?
Cl1 Ir1 C14 C13 -105.1(7) . . . . ?
C19 C14 C15 C16 -180.0(13) . . . . ?
C13 C14 C15 C16 -0.2(15) . . . . ?
Ir1 C14 C15 C16 56.7(10) . . . . ?
C19 C14 C15 C20 -4(2) . . . . ?
C13 C14 C15 C20 176.2(12) . . . . ?
Ir1 C14 C15 C20 -126.9(14) . . . . ?
C19 C14 C15 Ir1 123.3(15) . . . . ?
C13 C14 C15 Ir1 -57.0(8) . . . . ?
C6 Ir1 C15 C14 122.0(12) . . . . ?
N2 Ir1 C15 C14 -142.9(8) . . . . ?
C13 Ir1 C15 C14 39.1(8) . . . . ?
C12 Ir1 C15 C14 83.6(9) . . . . ?
C16 Ir1 C15 C14 122.2(12) . . . . ?
Cl1 Ir1 C15 C14 -51.7(9) . . . . ?
C6 Ir1 C15 C16 -0.3(15) . . . . ?
N2 Ir1 C15 C16 94.9(8) . . . . ?
C13 Ir1 C15 C16 -83.1(8) . . . . ?
C12 Ir1 C15 C16 -38.6(8) . . . . ?
C14 Ir1 C15 C16 -122.2(12) . . . . ?
Cl1 Ir1 C15 C16 -173.9(6) . . . . ?
C6 Ir1 C15 C20 -116.8(15) . . . . ?
N2 Ir1 C15 C20 -21.6(15) . . . . ?
C13 Ir1 C15 C20 160.4(16) . . . . ?
C12 Ir1 C15 C20 -155.1(16) . . . . ?
C16 Ir1 C15 C20 -116.5(18) . . . . ?
C14 Ir1 C15 C20 121.3(18) . . . . ?
Cl1 Ir1 C15 C20 69.6(15) . . . . ?
C14 C15 C16 C12 2.5(16) . . . . ?
C20 C15 C16 C12 -174.0(12) . . . . ?
Ir1 C15 C16 C12 62.2(9) . . . . ?
C14 C15 C16 C21 177.1(13) . . . . ?
C20 C15 C16 C21 1(2) . . . . ?
Ir1 C15 C16 C21 -123.2(13) . . . . ?
C14 C15 C16 Ir1 -59.7(10) . . . . ?
C20 C15 C16 Ir1 123.8(13) . . . . ?
C13 C12 C16 C15 -3.6(14) . . . . ?
C17 C12 C16 C15 175.9(13) . . . . ?
Ir1 C12 C16 C15 -65.7(9) . . . . ?
C13 C12 C16 C21 -178.3(12) . . . . ?
C17 C12 C16 C21 1(2) . . . . ?
Ir1 C12 C16 C21 119.6(13) . . . . ?
C13 C12 C16 Ir1 62.1(8) . . . . ?
C17 C12 C16 Ir1 -118.4(14) . . . . ?
C6 Ir1 C16 C15 179.9(8) . . . . ?
N2 Ir1 C16 C15 -90.4(8) . . . . ?
C13 Ir1 C16 C15 78.0(8) . . . . ?
C12 Ir1 C16 C15 118.0(11) . . . . ?
C14 Ir1 C16 C15 33.3(8) . . . . ?
Cl1 Ir1 C16 C15 12.8(13) . . . . ?
C6 Ir1 C16 C12 61.8(9) . . . . ?
N2 Ir1 C16 C12 151.6(7) . . . . ?
C13 Ir1 C16 C12 -40.0(7) . . . . ?
C15 Ir1 C16 C12 -118.0(11) . . . . ?
C14 Ir1 C16 C12 -84.7(8) . . . . ?
Cl1 Ir1 C16 C12 -105.2(10) . . . . ?
C6 Ir1 C16 C21 -56.5(14) . . . . ?
N2 Ir1 C16 C21 33.2(14) . . . . ?
C13 Ir1 C16 C21 -158.4(15) . . . . ?
C12 Ir1 C16 C21 -118.4(17) . . . . ?
C15 Ir1 C16 C21 123.6(17) . . . . ?
C14 Ir1 C16 C21 156.9(15) . . . . ?
Cl1 Ir1 C16 C21 136.4(11) . . . . ?
C29 N4 C22 C27 -30(2) . . . . ?
C29 N4 C22 C23 149.3(13) . . . . ?
N4 C22 C23 C24 179.7(12) . . . . ?
C27 C22 C23 C24 -0.8(19) . . . . ?
N4 C22 C23 C28 0.6(19) . . . . ?
C27 C22 C23 C28 -180.0(12) . . . . ?
C22 C23 C24 C25 1(2) . . . . ?
C28 C23 C24 C25 -179.7(13) . . . . ?
C23 C24 C25 C26 2(2) . . . . ?
C24 C25 C26 C27 -6(2) . . . . ?
C25 C26 C27 C22 5.8(19) . . . . ?
C25 C26 C27 Ir2 -169.0(11) . . . . ?
N4 C22 C27 C26 177.0(12) . . . . ?
C23 C22 C27 C26 -2.4(18) . . . . ?
N4 C22 C27 Ir2 -8.1(17) . . . . ?
C23 C22 C27 Ir2 172.5(9) . . . . ?
N5 Ir2 C27 C26 -150.6(10) . . . . ?
C36 Ir2 C27 C26 48.8(12) . . . . ?
C37 Ir2 C27 C26 85.8(11) . . . . ?
C33 Ir2 C27 C26 115.4(10) . . . . ?
C35 Ir2 C27 C26 35.6(14) . . . . ?
C34 Ir2 C27 C26 104.0(16) . . . . ?
Cl2 Ir2 C27 C26 -62.4(10) . . . . ?
N5 Ir2 C27 C22 34.9(10) . . . . ?
C36 Ir2 C27 C22 -125.8(11) . . . . ?
C37 Ir2 C27 C22 -88.7(11) . . . . ?
C33 Ir2 C27 C22 -59.1(12) . . . . ?
C35 Ir2 C27 C22 -138.9(11) . . . . ?
C34 Ir2 C27 C22 -70.6(19) . . . . ?
Cl2 Ir2 C27 C22 123.0(10) . . . . ?
C22 N4 C29 N6 -165.4(13) . . . . ?
C22 N4 C29 N5 19(2) . . . . ?
C32 N6 C29 N4 173.3(12) . . . . ?
C32 N6 C29 N5 -10.8(19) . . . . ?
C30 N5 C29 N4 -171.5(12) . . . . ?
Ir2 N5 C29 N4 27.6(15) . . . . ?
C30 N5 C29 N6 12.6(19) . . . . ?
Ir2 N5 C29 N6 -148.2(10) . . . . ?
C29 N5 C30 C31 -5(2) . . . . ?
Ir2 N5 C30 C31 156.3(11) . . . . ?
N5 C30 C31 C32 -4(2) . . . . ?
C29 N6 C32 C31 1(2) . . . . ?
C30 C31 C32 N6 6(2) . . . . ?
C27 Ir2 C33 C37 -53.0(12) . . . . ?
N5 Ir2 C33 C37 -141.9(11) . . . . ?
C36 Ir2 C33 C37 37.9(12) . . . . ?
C35 Ir2 C33 C37 82.0(12) . . . . ?
C34 Ir2 C33 C37 119.7(14) . . . . ?
Cl2 Ir2 C33 C37 122.5(12) . . . . ?
C27 Ir2 C33 C34 -172.6(9) . . . . ?
N5 Ir2 C33 C34 98.4(10) . . . . ?
C36 Ir2 C33 C34 -81.8(12) . . . . ?
C37 Ir2 C33 C34 -119.7(14) . . . . ?
C35 Ir2 C33 C34 -37.6(11) . . . . ?
Cl2 Ir2 C33 C34 2.8(15) . . . . ?
C27 Ir2 C33 C38 68.8(16) . . . . ?
N5 Ir2 C33 C38 -20.1(15) . . . . ?
C36 Ir2 C33 C38 159.6(18) . . . . ?
C37 Ir2 C33 C38 121.8(19) . . . . ?
C35 Ir2 C33 C38 -156.2(18) . . . . ?
C34 Ir2 C33 C38 -118.6(19) . . . . ?
Cl2 Ir2 C33 C38 -115.7(13) . . . . ?
C37 C33 C34 C35 -0.4(17) . . . . ?
C38 C33 C34 C35 -178.0(13) . . . . ?
Ir2 C33 C34 C35 61.2(10) . . . . ?
C37 C33 C34 C39 174.0(15) . . . . ?
C38 C33 C34 C39 -4(2) . . . . ?
Ir2 C33 C34 C39 -124.4(16) . . . . ?
C37 C33 C34 Ir2 -61.6(10) . . . . ?
C38 C33 C34 Ir2 120.8(14) . . . . ?
C27 Ir2 C34 C35 -99.1(19) . . . . ?
N5 Ir2 C34 C35 158.0(12) . . . . ?
C36 Ir2 C34 C35 -36.6(12) . . . . ?
C37 Ir2 C34 C35 -78.9(12) . . . . ?
C33 Ir2 C34 C35 -115.5(15) . . . . ?
Cl2 Ir2 C34 C35 66.0(12) . . . . ?
C27 Ir2 C34 C33 16(2) . . . . ?
N5 Ir2 C34 C33 -86.5(9) . . . . ?
C36 Ir2 C34 C33 78.9(11) . . . . ?
C37 Ir2 C34 C33 36.6(10) . . . . ?
C35 Ir2 C34 C33 115.5(15) . . . . ?
Cl2 Ir2 C34 C33 -178.5(8) . . . . ?
C27 Ir2 C34 C39 133.9(17) . . . . ?
N5 Ir2 C34 C39 31.0(18) . . . . ?
C36 Ir2 C34 C39 -164(2) . . . . ?
C37 Ir2 C34 C39 154(2) . . . . ?
C33 Ir2 C34 C39 118(2) . . . . ?
C35 Ir2 C34 C39 -127(2) . . . . ?
Cl2 Ir2 C34 C39 -61.0(19) . . . . ?
C33 C34 C35 C36 -2.0(17) . . . . ?
C39 C34 C35 C36 -176.0(16) . . . . ?
Ir2 C34 C35 C36 57.9(11) . . . . ?
C33 C34 C35 C40 -180.0(13) . . . . ?
C39 C34 C35 C40 6(3) . . . . ?
Ir2 C34 C35 C40 -120.1(15) . . . . ?
C33 C34 C35 Ir2 -59.9(10) . . . . ?
C39 C34 C35 Ir2 126.1(18) . . . . ?
C27 Ir2 C35 C34 141.8(11) . . . . ?
N5 Ir2 C35 C34 -29.9(14) . . . . ?
C36 Ir2 C35 C34 121.1(16) . . . . ?
C37 Ir2 C35 C34 82.2(11) . . . . ?
C33 Ir2 C35 C34 38.9(10) . . . . ?
Cl2 Ir2 C35 C34 -122.8(10) . . . . ?
C27 Ir2 C35 C36 20.6(15) . . . . ?
N5 Ir2 C35 C36 -151.0(12) . . . . ?
C37 Ir2 C35 C36 -38.9(10) . . . . ?
C33 Ir2 C35 C36 -82.3(12) . . . . ?
C34 Ir2 C35 C36 -121.1(16) . . . . ?
Cl2 Ir2 C35 C36 116.1(11) . . . . ?
C27 Ir2 C35 C40 -99(2) . . . . ?
N5 Ir2 C35 C40 89(2) . . . . ?
C36 Ir2 C35 C40 -120(3) . . . . ?
C37 Ir2 C35 C40 -159(2) . . . . ?
C33 Ir2 C35 C40 158(2) . . . . ?
C34 Ir2 C35 C40 119(3) . . . . ?
Cl2 Ir2 C35 C40 -4(2) . . . . ?
C34 C35 C36 C37 3.8(18) . . . . ?
C40 C35 C36 C37 -178.4(14) . . . . ?
Ir2 C35 C36 C37 65.2(11) . . . . ?
C34 C35 C36 C41 177.4(15) . . . . ?
C40 C35 C36 C41 -5(3) . . . . ?
Ir2 C35 C36 C41 -121.2(16) . . . . ?
C34 C35 C36 Ir2 -61.4(12) . . . . ?
C40 C35 C36 Ir2 116.5(15) . . . . ?
C27 Ir2 C36 C37 78.9(11) . . . . ?
N5 Ir2 C36 C37 -37(3) . . . . ?
C33 Ir2 C36 C37 -38.1(10) . . . . ?
C35 Ir2 C36 C37 -114.3(15) . . . . ?
C34 Ir2 C36 C37 -80.0(11) . . . . ?
Cl2 Ir2 C36 C37 172.8(9) . . . . ?
C27 Ir2 C36 C35 -166.8(10) . . . . ?
N5 Ir2 C36 C35 77(3) . . . . ?
C37 Ir2 C36 C35 114.3(15) . . . . ?
C33 Ir2 C36 C35 76.2(10) . . . . ?
C34 Ir2 C36 C35 34.2(9) . . . . ?
Cl2 Ir2 C36 C35 -72.9(10) . . . . ?
C27 Ir2 C36 C41 -46(3) . . . . ?
N5 Ir2 C36 C41 -163(2) . . . . ?
C37 Ir2 C36 C41 -125(3) . . . . ?
C33 Ir2 C36 C41 -163(3) . . . . ?
C35 Ir2 C36 C41 121(3) . . . . ?
C34 Ir2 C36 C41 155(3) . . . . ?
Cl2 Ir2 C36 C41 48(3) . . . . ?
C35 C36 C37 C33 -3.8(17) . . . . ?
C41 C36 C37 C33 -177.1(15) . . . . ?
Ir2 C36 C37 C33 62.0(11) . . . . ?
C35 C36 C37 C42 176.0(14) . . . . ?
C41 C36 C37 C42 3(3) . . . . ?
Ir2 C36 C37 C42 -118.2(16) . . . . ?
C35 C36 C37 Ir2 -65.8(10) . . . . ?
C41 C36 C37 Ir2 120.9(18) . . . . ?
C34 C33 C37 C36 2.7(17) . . . . ?
C38 C33 C37 C36 -179.8(14) . . . . ?
Ir2 C33 C37 C36 -61.1(10) . . . . ?
C34 C33 C37 C42 -177.0(15) . . . . ?
C38 C33 C37 C42 0(3) . . . . ?
Ir2 C33 C37 C42 119.2(17) . . . . ?
C34 C33 C37 Ir2 63.8(11) . . . . ?
C38 C33 C37 Ir2 -118.7(15) . . . . ?
C27 Ir2 C37 C36 -107.1(12) . . . . ?
N5 Ir2 C37 C36 164.4(11) . . . . ?
C33 Ir2 C37 C36 116.8(15) . . . . ?
C35 Ir2 C37 C36 40.0(11) . . . . ?
C34 Ir2 C37 C36 80.7(12) . . . . ?
Cl2 Ir2 C37 C36 -12.8(17) . . . . ?
C27 Ir2 C37 C33 136.1(10) . . . . ?
N5 Ir2 C37 C33 47.6(12) . . . . ?
C36 Ir2 C37 C33 -116.8(15) . . . . ?
C35 Ir2 C37 C33 -76.8(11) . . . . ?
C34 Ir2 C37 C33 -36.0(9) . . . . ?
Cl2 Ir2 C37 C33 -129.6(9) . . . . ?
C27 Ir2 C37 C42 11(2) . . . . ?
N5 Ir2 C37 C42 -77(2) . . . . ?
C36 Ir2 C37 C42 118(3) . . . . ?
C33 Ir2 C37 C42 -125(3) . . . . ?
C35 Ir2 C37 C42 158(2) . . . . ?
C34 Ir2 C37 C42 -161(2) . . . . ?
Cl2 Ir2 C37 C42 106(2) . . . . ?
C50 N7 C43 C48 32(2) . . . . ?
C50 N7 C43 C44 -149.9(11) . . . . ?
C48 C43 C44 C45 -1.1(19) . . . . ?
N7 C43 C44 C45 -179.0(11) . . . . ?
C48 C43 C44 C49 -179.4(12) . . . . ?
N7 C43 C44 C49 2.6(18) . . . . ?
C43 C44 C45 C46 1(2) . . . . ?
C49 C44 C45 C46 179.0(13) . . . . ?
C44 C45 C46 C47 -4(2) . . . . ?
C45 C46 C47 C48 7(2) . . . . ?
N7 C43 C48 C47 -177.8(12) . . . . ?
C44 C43 C48 C47 4.4(19) . . . . ?
N7 C43 C48 Ir3 5.8(18) . . . . ?
C44 C43 C48 Ir3 -172.0(9) . . . . ?
C46 C47 C48 C43 -7.4(19) . . . . ?
C46 C47 C48 Ir3 168.9(10) . . . . ?
N8 Ir3 C48 C43 -34.3(10) . . . . ?
C57 Ir3 C48 C43 96.8(11) . . . . ?
C58 Ir3 C48 C43 133.2(10) . . . . ?
C56 Ir3 C48 C43 63.5(11) . . . . ?
C54 Ir3 C48 C43 139.7(10) . . . . ?
C55 Ir3 C48 C43 64.8(16) . . . . ?
Cl3 Ir3 C48 C43 -122.2(10) . . . . ?
N8 Ir3 C48 C47 149.4(10) . . . . ?
C57 Ir3 C48 C47 -79.4(11) . . . . ?
C58 Ir3 C48 C47 -43.0(11) . . . . ?
C56 Ir3 C48 C47 -112.7(10) . . . . ?
C54 Ir3 C48 C47 -36.6(14) . . . . ?
C55 Ir3 C48 C47 -111.4(13) . . . . ?
Cl3 Ir3 C48 C47 61.5(9) . . . . ?
C53 N9 C50 N8 11.4(18) . . . . ?
C53 N9 C50 N7 -173.5(11) . . . . ?
C51 N8 C50 N9 -12.8(18) . . . . ?
Ir3 N8 C50 N9 147.1(10) . . . . ?
C51 N8 C50 N7 172.3(11) . . . . ?
Ir3 N8 C50 N7 -27.8(14) . . . . ?
C43 N7 C50 N9 165.7(12) . . . . ?
C43 N7 C50 N8 -19.0(18) . . . . ?
C50 N8 C51 C52 5(2) . . . . ?
Ir3 N8 C51 C52 -155.1(11) . . . . ?
N8 C51 C52 C53 3(2) . . . . ?
C50 N9 C53 C52 -2.2(19) . . . . ?
C51 C52 C53 N9 -5(2) . . . . ?
C48 Ir3 C54 C55 -131.4(10) . . . . ?
N8 Ir3 C54 C55 41.2(11) . . . . ?
C57 Ir3 C54 C55 -81.8(10) . . . . ?
C58 Ir3 C54 C55 -121.6(12) . . . . ?
C56 Ir3 C54 C55 -38.1(9) . . . . ?
Cl3 Ir3 C54 C55 132.3(9) . . . . ?
C48 Ir3 C54 C58 -9.8(13) . . . . ?
N8 Ir3 C54 C58 162.8(7) . . . . ?
C57 Ir3 C54 C58 39.8(8) . . . . ?
C56 Ir3 C54 C58 83.5(9) . . . . ?
C55 Ir3 C54 C58 121.6(12) . . . . ?
Cl3 Ir3 C54 C58 -106.1(7) . . . . ?
C48 Ir3 C54 C59 103.8(16) . . . . ?
N8 Ir3 C54 C59 -83.7(15) . . . . ?
C57 Ir3 C54 C59 153.4(16) . . . . ?
C58 Ir3 C54 C59 113.6(17) . . . . ?
C56 Ir3 C54 C59 -163.0(17) . . . . ?
C55 Ir3 C54 C59 -124.8(19) . . . . ?
Cl3 Ir3 C54 C59 7.5(14) . . . . ?
C58 C54 C55 C56 1.3(15) . . . . ?
C59 C54 C55 C56 178.8(12) . . . . ?
Ir3 C54 C55 C56 57.8(9) . . . . ?
C58 C54 C55 C60 176.6(13) . . . . ?
C59 C54 C55 C60 -6(2) . . . . ?
Ir3 C54 C55 C60 -126.9(15) . . . . ?
C58 C54 C55 Ir3 -56.5(9) . . . . ?
C59 C54 C55 Ir3 121.0(14) . . . . ?
C48 Ir3 C55 C54 115.9(13) . . . . ?
N8 Ir3 C55 C54 -147.5(9) . . . . ?
C57 Ir3 C55 C54 79.7(10) . . . . ?
C58 Ir3 C55 C54 36.4(9) . . . . ?
C56 Ir3 C55 C54 117.8(13) . . . . ?
Cl3 Ir3 C55 C54 -56.2(10) . . . . ?
C48 Ir3 C55 C56 -1.9(16) . . . . ?
N8 Ir3 C55 C56 94.7(8) . . . . ?
C57 Ir3 C55 C56 -38.0(9) . . . . ?
C58 Ir3 C55 C56 -81.4(9) . . . . ?
C54 Ir3 C55 C56 -117.8(13) . . . . ?
Cl3 Ir3 C55 C56 -174.0(7) . . . . ?
C48 Ir3 C55 C60 -119.9(15) . . . . ?
N8 Ir3 C55 C60 -23.3(16) . . . . ?
C57 Ir3 C55 C60 -156.0(17) . . . . ?
C58 Ir3 C55 C60 160.6(17) . . . . ?
C56 Ir3 C55 C60 -118.0(19) . . . . ?
C54 Ir3 C55 C60 124(2) . . . . ?
Cl3 Ir3 C55 C60 68.0(16) . . . . ?
C54 C55 C56 C57 1.9(15) . . . . ?
C60 C55 C56 C57 -173.6(13) . . . . ?
Ir3 C55 C56 C57 62.8(9) . . . . ?
C54 C55 C56 C61 177.7(13) . . . . ?
C60 C55 C56 C61 2(2) . . . . ?
Ir3 C55 C56 C61 -121.3(14) . . . . ?
C54 C55 C56 Ir3 -61.0(10) . . . . ?
C60 C55 C56 Ir3 123.6(14) . . . . ?
C48 Ir3 C56 C57 61.6(9) . . . . ?
N8 Ir3 C56 C57 151.9(8) . . . . ?
C58 Ir3 C56 C57 -38.2(8) . . . . ?
C54 Ir3 C56 C57 -81.7(9) . . . . ?
C55 Ir3 C56 C57 -117.4(12) . . . . ?
Cl3 Ir3 C56 C57 -104.7(12) . . . . ?
C48 Ir3 C56 C55 179.1(8) . . . . ?
N8 Ir3 C56 C55 -90.7(8) . . . . ?
C57 Ir3 C56 C55 117.4(12) . . . . ?
C58 Ir3 C56 C55 79.2(9) . . . . ?
C54 Ir3 C56 C55 35.8(8) . . . . ?
Cl3 Ir3 C56 C55 12.8(15) . . . . ?
C48 Ir3 C56 C61 -61.9(16) . . . . ?
N8 Ir3 C56 C61 28.4(15) . . . . ?
C57 Ir3 C56 C61 -123.5(18) . . . . ?
C58 Ir3 C56 C61 -161.7(17) . . . . ?
C54 Ir3 C56 C61 154.8(17) . . . . ?
C55 Ir3 C56 C61 119.0(19) . . . . ?
Cl3 Ir3 C56 C61 131.8(12) . . . . ?
C55 C56 C57 C58 -4.3(14) . . . . ?
C61 C56 C57 C58 -179.8(13) . . . . ?
Ir3 C56 C57 C58 61.6(8) . . . . ?
C55 C56 C57 C62 176.2(13) . . . . ?
C61 C56 C57 C62 1(2) . . . . ?
Ir3 C56 C57 C62 -117.9(13) . . . . ?
C55 C56 C57 Ir3 -66.0(10) . . . . ?
C61 C56 C57 Ir3 118.5(15) . . . . ?
C48 Ir3 C57 C56 -127.2(8) . . . . ?
N8 Ir3 C57 C56 -38.3(10) . . . . ?
C58 Ir3 C57 C56 116.9(11) . . . . ?
C54 Ir3 C57 C56 77.2(8) . . . . ?
C55 Ir3 C57 C56 37.4(8) . . . . ?
Cl3 Ir3 C57 C56 139.6(7) . . . . ?
C48 Ir3 C57 C58 115.9(8) . . . . ?
N8 Ir3 C57 C58 -155.2(8) . . . . ?
C56 Ir3 C57 C58 -116.9(11) . . . . ?
C54 Ir3 C57 C58 -39.7(8) . . . . ?
C55 Ir3 C57 C58 -79.5(9) . . . . ?
Cl3 Ir3 C57 C58 22.7(11) . . . . ?
C48 Ir3 C57 C62 -4.1(15) . . . . ?
N8 Ir3 C57 C62 84.8(16) . . . . ?
C58 Ir3 C57 C62 -120.0(19) . . . . ?
C56 Ir3 C57 C62 123.1(19) . . . . ?
C54 Ir3 C57 C62 -159.7(17) . . . . ?
C55 Ir3 C57 C62 160.5(17) . . . . ?
Cl3 Ir3 C57 C62 -97.3(15) . . . . ?
C56 C57 C58 C54 4.9(14) . . . . ?
C62 C57 C58 C54 -175.5(12) . . . . ?
Ir3 C57 C58 C54 66.8(8) . . . . ?
C56 C57 C58 C63 -179.8(12) . . . . ?
C62 C57 C58 C63 0(2) . . . . ?
Ir3 C57 C58 C63 -117.9(13) . . . . ?
C56 C57 C58 Ir3 -61.9(9) . . . . ?
C62 C57 C58 Ir3 117.7(13) . . . . ?
C55 C54 C58 C57 -3.9(15) . . . . ?
C59 C54 C58 C57 178.4(11) . . . . ?
Ir3 C54 C58 C57 -64.2(8) . . . . ?
C55 C54 C58 C63 -179.0(13) . . . . ?
C59 C54 C58 C63 3(2) . . . . ?
Ir3 C54 C58 C63 120.8(13) . . . . ?
C55 C54 C58 Ir3 60.2(10) . . . . ?
C59 C54 C58 Ir3 -117.5(12) . . . . ?
C48 Ir3 C58 C57 -71.6(9) . . . . ?
N8 Ir3 C58 C57 68.8(17) . . . . ?
C56 Ir3 C58 C57 38.1(8) . . . . ?
C54 Ir3 C58 C57 113.9(11) . . . . ?
C55 Ir3 C58 C57 80.4(9) . . . . ?
Cl3 Ir3 C58 C57 -165.5(7) . . . . ?
C48 Ir3 C58 C54 174.4(7) . . . . ?
N8 Ir3 C58 C54 -45.1(17) . . . . ?
C57 Ir3 C58 C54 -113.9(11) . . . . ?
C56 Ir3 C58 C54 -75.9(8) . . . . ?
C55 Ir3 C58 C54 -33.5(8) . . . . ?
Cl3 Ir3 C58 C54 80.6(7) . . . . ?
C48 Ir3 C58 C63 48.3(15) . . . . ?
N8 Ir3 C58 C63 -171.2(13) . . . . ?
C57 Ir3 C58 C63 120.0(18) . . . . ?
C56 Ir3 C58 C63 158.0(16) . . . . ?
C54 Ir3 C58 C63 -126.1(17) . . . . ?
C55 Ir3 C58 C63 -159.6(16) . . . . ?
Cl3 Ir3 C58 C63 -45.5(15) . . . . ?
C71 N10 C64 C69 -33.4(19) . . . . ?
C71 N10 C64 C65 150.2(12) . . . . ?
C69 C64 C65 C66 3.6(19) . . . . ?
N10 C64 C65 C66 179.7(11) . . . . ?
C69 C64 C65 C70 -179.0(12) . . . . ?
N10 C64 C65 C70 -2.8(18) . . . . ?
C64 C65 C66 C67 -1.2(19) . . . . ?
C70 C65 C66 C67 -178.7(12) . . . . ?
C65 C66 C67 C68 1(2) . . . . ?
C66 C67 C68 C69 -4(2) . . . . ?
C65 C64 C69 C68 -5.7(18) . . . . ?
N10 C64 C69 C68 178.3(11) . . . . ?
C65 C64 C69 Ir4 172.3(9) . . . . ?
N10 C64 C69 Ir4 -3.7(17) . . . . ?
C67 C68 C69 C64 6.0(18) . . . . ?
C67 C68 C69 Ir4 -172.0(10) . . . . ?
N11 Ir4 C69 C64 31.8(10) . . . . ?
C76 Ir4 C69 C64 -124.2(10) . . . . ?
C75 Ir4 C69 C64 -85.2(11) . . . . ?
C77 Ir4 C69 C64 -142.7(10) . . . . ?
C79 Ir4 C69 C64 -58.8(12) . . . . ?
C78 Ir4 C69 C64 -89.4(17) . . . . ?
Cl4 Ir4 C69 C64 119.3(10) . . . . ?
N11 Ir4 C69 C68 -150.4(10) . . . . ?
C76 Ir4 C69 C68 53.7(11) . . . . ?
C75 Ir4 C69 C68 92.6(10) . . . . ?
C77 Ir4 C69 C68 35.2(13) . . . . ?
C79 Ir4 C69 C68 119.1(10) . . . . ?
C78 Ir4 C69 C68 88.4(16) . . . . ?
Cl4 Ir4 C69 C68 -62.9(10) . . . . ?
C72 N11 C71 N10 -173.6(11) . . . . ?
Ir4 N11 C71 N10 27.7(15) . . . . ?
C72 N11 C71 N12 11.1(18) . . . . ?
Ir4 N11 C71 N12 -147.6(9) . . . . ?
C64 N10 C71 N11 19.5(19) . . . . ?
C64 N10 C71 N12 -164.9(12) . . . . ?
C74 N12 C71 N11 -9.3(19) . . . . ?
C74 N12 C71 N10 175.2(11) . . . . ?
C71 N11 C72 C73 -4(2) . . . . ?
Ir4 N11 C72 C73 154.8(10) . . . . ?
N11 C72 C73 C74 -3(2) . . . . ?
C71 N12 C74 C73 1(2) . . . . ?
C72 C73 C74 N12 5(2) . . . . ?
C69 Ir4 C75 C76 -99.5(8) . . . . ?
N11 Ir4 C75 C76 172.1(7) . . . . ?
C77 Ir4 C75 C76 36.7(8) . . . . ?
C79 Ir4 C75 C76 115.6(11) . . . . ?
C78 Ir4 C75 C76 78.9(8) . . . . ?
Cl4 Ir4 C75 C76 0.9(13) . . . . ?
C69 Ir4 C75 C79 144.9(7) . . . . ?
N11 Ir4 C75 C79 56.5(8) . . . . ?
C76 Ir4 C75 C79 -115.6(11) . . . . ?
C77 Ir4 C75 C79 -78.9(8) . . . . ?
C78 Ir4 C75 C79 -36.7(7) . . . . ?
Cl4 Ir4 C75 C79 -114.7(9) . . . . ?
C69 Ir4 C75 C80 23.1(12) . . . . ?
N11 Ir4 C75 C80 -65.3(12) . . . . ?
C76 Ir4 C75 C80 122.6(15) . . . . ?
C77 Ir4 C75 C80 159.3(13) . . . . ?
C79 Ir4 C75 C80 -121.8(14) . . . . ?
C78 Ir4 C75 C80 -158.5(13) . . . . ?
Cl4 Ir4 C75 C80 123.5(10) . . . . ?
C79 C75 C76 C77 -1.5(14) . . . . ?
C80 C75 C76 C77 175.7(11) . . . . ?
Ir4 C75 C76 C77 -64.2(9) . . . . ?
C79 C75 C76 C81 -173.2(11) . . . . ?
C80 C75 C76 C81 4(2) . . . . ?
Ir4 C75 C76 C81 124.1(12) . . . . ?
C79 C75 C76 Ir4 62.7(8) . . . . ?
C80 C75 C76 Ir4 -120.1(12) . . . . ?
C69 Ir4 C76 C77 -157.1(8) . . . . ?
N11 Ir4 C76 C77 99.9(13) . . . . ?
C75 Ir4 C76 C77 117.0(12) . . . . ?
C79 Ir4 C76 C77 77.9(9) . . . . ?
C78 Ir4 C76 C77 35.5(8) . . . . ?
Cl4 Ir4 C76 C77 -62.6(9) . . . . ?
C69 Ir4 C76 C75 85.9(8) . . . . ?
N11 Ir4 C76 C75 -17.1(16) . . . . ?
C77 Ir4 C76 C75 -117.0(12) . . . . ?
C79 Ir4 C76 C75 -39.0(7) . . . . ?
C78 Ir4 C76 C75 -81.4(8) . . . . ?
Cl4 Ir4 C76 C75 -179.6(6) . . . . ?
C69 Ir4 C76 C81 -34.4(15) . . . . ?
N11 Ir4 C76 C81 -137.4(13) . . . . ?
C75 Ir4 C76 C81 -120.3(17) . . . . ?
C77 Ir4 C76 C81 122.8(18) . . . . ?
C79 Ir4 C76 C81 -159.3(16) . . . . ?
C78 Ir4 C76 C81 158.3(16) . . . . ?
Cl4 Ir4 C76 C81 60.1(15) . . . . ?
C75 C76 C77 C78 1.4(15) . . . . ?
C81 C76 C77 C78 173.0(12) . . . . ?
Ir4 C76 C77 C78 -61.6(10) . . . . ?
C75 C76 C77 C82 -179.5(12) . . . . ?
C81 C76 C77 C82 -8(2) . . . . ?
Ir4 C76 C77 C82 117.5(13) . . . . ?
C75 C76 C77 Ir4 63.0(8) . . . . ?
C81 C76 C77 Ir4 -125.4(13) . . . . ?
C69 Ir4 C77 C76 31.6(11) . . . . ?
N11 Ir4 C77 C76 -139.7(9) . . . . ?
C75 Ir4 C77 C76 -38.9(8) . . . . ?
C79 Ir4 C77 C76 -82.9(9) . . . . ?
C78 Ir4 C77 C76 -121.6(12) . . . . ?
Cl4 Ir4 C77 C76 126.7(8) . . . . ?
C69 Ir4 C77 C78 153.2(8) . . . . ?
N11 Ir4 C77 C78 -18.1(12) . . . . ?
C76 Ir4 C77 C78 121.6(12) . . . . ?
C75 Ir4 C77 C78 82.7(8) . . . . ?
C79 Ir4 C77 C78 38.6(8) . . . . ?
Cl4 Ir4 C77 C78 -111.7(8) . . . . ?
C69 Ir4 C77 C82 -89.4(15) . . . . ?
N11 Ir4 C77 C82 99.3(15) . . . . ?
C76 Ir4 C77 C82 -121.0(18) . . . . ?
C75 Ir4 C77 C82 -159.8(16) . . . . ?
C79 Ir4 C77 C82 156.1(16) . . . . ?
C78 Ir4 C77 C82 117.5(17) . . . . ?
Cl4 Ir4 C77 C82 5.8(14) . . . . ?
C76 C77 C78 C79 -0.8(14) . . . . ?
C82 C77 C78 C79 -179.9(11) . . . . ?
Ir4 C77 C78 C79 -60.4(8) . . . . ?
C76 C77 C78 C83 -176.1(13) . . . . ?
C82 C77 C78 C83 5(2) . . . . ?
Ir4 C77 C78 C83 124.2(14) . . . . ?
C76 C77 C78 Ir4 59.7(9) . . . . ?
C82 C77 C78 Ir4 -119.5(12) . . . . ?
C69 Ir4 C78 C77 -73.4(16) . . . . ?
N11 Ir4 C78 C77 168.2(8) . . . . ?
C76 Ir4 C78 C77 -34.6(8) . . . . ?
C75 Ir4 C78 C77 -78.0(8) . . . . ?
C79 Ir4 C78 C77 -115.7(11) . . . . ?
Cl4 Ir4 C78 C77 76.3(8) . . . . ?
C69 Ir4 C78 C79 42.3(17) . . . . ?
N11 Ir4 C78 C79 -76.1(8) . . . . ?
C76 Ir4 C78 C79 81.1(8) . . . . ?
C75 Ir4 C78 C79 37.7(7) . . . . ?
C77 Ir4 C78 C79 115.7(11) . . . . ?
Cl4 Ir4 C78 C79 -168.0(6) . . . . ?
C69 Ir4 C78 C83 161.3(13) . . . . ?
N11 Ir4 C78 C83 42.9(14) . . . . ?
C76 Ir4 C78 C83 -159.9(15) . . . . ?
C75 Ir4 C78 C83 156.7(15) . . . . ?
C77 Ir4 C78 C83 -125.3(17) . . . . ?
C79 Ir4 C78 C83 119.0(16) . . . . ?
Cl4 Ir4 C78 C83 -49.0(14) . . . . ?
C77 C78 C79 C75 -0.2(13) . . . . ?
C83 C78 C79 C75 175.4(12) . . . . ?
Ir4 C78 C79 C75 -60.6(8) . . . . ?
C77 C78 C79 C84 -179.9(12) . . . . ?
C83 C78 C79 C84 -4(2) . . . . ?
Ir4 C78 C79 C84 119.7(13) . . . . ?
C77 C78 C79 Ir4 60.4(8) . . . . ?
C83 C78 C79 Ir4 -124.0(13) . . . . ?
C76 C75 C79 C78 1.0(13) . . . . ?
C80 C75 C79 C78 -176.2(11) . . . . ?
Ir4 C75 C79 C78 62.7(8) . . . . ?
C76 C75 C79 C84 -179.3(11) . . . . ?
C80 C75 C79 C84 3.5(19) . . . . ?
Ir4 C75 C79 C84 -117.6(12) . . . . ?
C76 C75 C79 Ir4 -61.6(8) . . . . ?
C80 C75 C79 Ir4 121.1(12) . . . . ?
C69 Ir4 C79 C78 -163.4(7) . . . . ?
N11 Ir4 C79 C78 109.4(7) . . . . ?
C76 Ir4 C79 C78 -79.6(8) . . . . ?
C75 Ir4 C79 C78 -118.6(10) . . . . ?
C77 Ir4 C79 C78 -38.4(8) . . . . ?
Cl4 Ir4 C79 C78 20.0(10) . . . . ?
C69 Ir4 C79 C75 -44.8(9) . . . . ?
N11 Ir4 C79 C75 -132.1(7) . . . . ?
C76 Ir4 C79 C75 39.0(7) . . . . ?
C77 Ir4 C79 C75 80.2(8) . . . . ?
C78 Ir4 C79 C75 118.6(10) . . . . ?
Cl4 Ir4 C79 C75 138.5(6) . . . . ?
C69 Ir4 C79 C84 73.9(13) . . . . ?
N11 Ir4 C79 C84 -13.4(12) . . . . ?
C76 Ir4 C79 C84 157.6(14) . . . . ?
C75 Ir4 C79 C84 118.7(15) . . . . ?
C77 Ir4 C79 C84 -161.2(14) . . . . ?
C78 Ir4 C79 C84 -122.7(15) . . . . ?
Cl4 Ir4 C79 C84 -102.8(11) . . . . ?
C92 N13 C85 C90 31.1(19) . . . . ?
C92 N13 C85 C86 -149.9(11) . . . . ?
C90 C85 C86 C87 -2.0(18) . . . . ?
N13 C85 C86 C87 179.0(11) . . . . ?
C90 C85 C86 C91 -178.8(12) . . . . ?
N13 C85 C86 C91 2.3(17) . . . . ?
C85 C86 C87 C88 2.1(18) . . . . ?
C91 C86 C87 C88 178.9(12) . . . . ?
C86 C87 C88 C89 -4(2) . . . . ?
C87 C88 C89 C90 6(2) . . . . ?
C88 C89 C90 C85 -5.7(19) . . . . ?
C88 C89 C90 Ir5 170.7(10) . . . . ?
C86 C85 C90 C89 3.7(19) . . . . ?
N13 C85 C90 C89 -177.5(11) . . . . ?
C86 C85 C90 Ir5 -172.7(9) . . . . ?
N13 C85 C90 Ir5 6.1(17) . . . . ?
N14 Ir5 C90 C89 150.1(10) . . . . ?
C97 Ir5 C90 C89 -47.0(13) . . . . ?
C96 Ir5 C90 C89 -86.1(12) . . . . ?
C100 Ir5 C90 C89 -114.9(10) . . . . ?
C98 Ir5 C90 C89 -36.7(14) . . . . ?
C99 Ir5 C90 C89 -99.3(19) . . . . ?
Cl5 Ir5 C90 C89 62.3(10) . . . . ?
N14 Ir5 C90 C85 -33.7(10) . . . . ?
C97 Ir5 C90 C85 129.2(12) . . . . ?
C96 Ir5 C90 C85 90.1(12) . . . . ?
C100 Ir5 C90 C85 61.3(12) . . . . ?
C98 Ir5 C90 C85 139.5(11) . . . . ?
C99 Ir5 C90 C85 77(2) . . . . ?
Cl5 Ir5 C90 C85 -121.5(10) . . . . ?
C93 N14 C92 N15 -13.3(19) . . . . ?
Ir5 N14 C92 N15 146.5(10) . . . . ?
C93 N14 C92 N13 173.0(12) . . . . ?
Ir5 N14 C92 N13 -27.2(15) . . . . ?
C95 N15 C92 N14 11.7(19) . . . . ?
C95 N15 C92 N13 -174.3(11) . . . . ?
C85 N13 C92 N14 -19.0(19) . . . . ?
C85 N13 C92 N15 166.7(12) . . . . ?
C92 N14 C93 C94 6(2) . . . . ?
Ir5 N14 C93 C94 -154.0(12) . . . . ?
N14 C93 C94 C95 1(2) . . . . ?
C92 N15 C95 C94 -3(2) . . . . ?
C93 C94 C95 N15 -3(2) . . . . ?
C90 Ir5 C96 C100 -137.1(10) . . . . ?
N14 Ir5 C96 C100 -47.9(11) . . . . ?
C97 Ir5 C96 C100 114.1(15) . . . . ?
C98 Ir5 C96 C100 76.9(12) . . . . ?
C99 Ir5 C96 C100 37.2(10) . . . . ?
Cl5 Ir5 C96 C100 125.7(10) . . . . ?
C90 Ir5 C96 C97 108.9(13) . . . . ?
N14 Ir5 C96 C97 -161.9(12) . . . . ?
C100 Ir5 C96 C97 -114.1(15) . . . . ?
C98 Ir5 C96 C97 -37.1(11) . . . . ?
C99 Ir5 C96 C97 -76.9(13) . . . . ?
Cl5 Ir5 C96 C97 11.6(16) . . . . ?
C90 Ir5 C96 C101 -15(2) . . . . ?
N14 Ir5 C96 C101 74(2) . . . . ?
C97 Ir5 C96 C101 -124(3) . . . . ?
C100 Ir5 C96 C101 122(3) . . . . ?
C98 Ir5 C96 C101 -161(3) . . . . ?
C99 Ir5 C96 C101 159(2) . . . . ?
Cl5 Ir5 C96 C101 -112(2) . . . . ?
C100 C96 C97 C98 3.8(19) . . . . ?
C101 C96 C97 C98 -173.1(17) . . . . ?
Ir5 C96 C97 C98 68.5(15) . . . . ?
C100 C96 C97 C102 174.2(16) . . . . ?
C101 C96 C97 C102 -3(3) . . . . ?
Ir5 C96 C97 C102 -121.1(17) . . . . ?
C100 C96 C97 Ir5 -64.7(10) . . . . ?
C101 C96 C97 Ir5 118.4(16) . . . . ?
C90 Ir5 C97 C98 168.4(13) . . . . ?
N14 Ir5 C97 C98 -67(4) . . . . ?
C96 Ir5 C97 C98 -112.8(15) . . . . ?
C100 Ir5 C97 C98 -74.5(12) . . . . ?
C99 Ir5 C97 C98 -32.1(12) . . . . ?
Cl5 Ir5 C97 C98 73.6(13) . . . . ?
C90 Ir5 C97 C96 -78.7(11) . . . . ?
N14 Ir5 C97 C96 46(4) . . . . ?
C100 Ir5 C97 C96 38.4(9) . . . . ?
C98 Ir5 C97 C96 112.8(15) . . . . ?
C99 Ir5 C97 C96 80.7(10) . . . . ?
Cl5 Ir5 C97 C96 -173.5(9) . . . . ?
C90 Ir5 C97 C102 43(3) . . . . ?
N14 Ir5 C97 C102 168(2) . . . . ?
C96 Ir5 C97 C102 121(4) . . . . ?
C100 Ir5 C97 C102 160(4) . . . . ?
C98 Ir5 C97 C102 -126(4) . . . . ?
C99 Ir5 C97 C102 -158(4) . . . . ?
Cl5 Ir5 C97 C102 -52(3) . . . . ?
C96 C97 C98 C99 -3(2) . . . . ?
C102 C97 C98 C99 -173.7(18) . . . . ?
Ir5 C97 C98 C99 61.2(17) . . . . ?
C96 C97 C98 C103 -179.7(16) . . . . ?
C102 C97 C98 C103 10(4) . . . . ?
Ir5 C97 C98 C103 -115(2) . . . . ?
C96 C97 C98 Ir5 -64.6(11) . . . . ?
C102 C97 C98 Ir5 125(2) . . . . ?
C90 Ir5 C98 C99 -142.9(14) . . . . ?
N14 Ir5 C98 C99 27.8(19) . . . . ?
C97 Ir5 C98 C99 -125(2) . . . . ?
C96 Ir5 C98 C99 -82.9(13) . . . . ?
C100 Ir5 C98 C99 -39.6(12) . . . . ?
Cl5 Ir5 C98 C99 120.7(14) . . . . ?
C90 Ir5 C98 C97 -17.4(19) . . . . ?
N14 Ir5 C98 C97 153.2(15) . . . . ?
C96 Ir5 C98 C97 42.6(13) . . . . ?
C100 Ir5 C98 C97 85.8(15) . . . . ?
C99 Ir5 C98 C97 125(2) . . . . ?
Cl5 Ir5 C98 C97 -113.9(15) . . . . ?
C90 Ir5 C98 C103 103(3) . . . . ?
N14 Ir5 C98 C103 -86(3) . . . . ?
C97 Ir5 C98 C103 121(4) . . . . ?
C96 Ir5 C98 C103 163(3) . . . . ?
C100 Ir5 C98 C103 -154(3) . . . . ?
C99 Ir5 C98 C103 -114(4) . . . . ?
Cl5 Ir5 C98 C103 7(3) . . . . ?
C97 C98 C99 C100 1(2) . . . . ?
C103 C98 C99 C100 178.1(14) . . . . ?
Ir5 C98 C99 C100 59.2(11) . . . . ?
C97 C98 C99 C104 179(2) . . . . ?
C103 C98 C99 C104 -5(3) . . . . ?
Ir5 C98 C99 C104 -124(2) . . . . ?
C97 C98 C99 Ir5 -57.7(16) . . . . ?
C103 C98 C99 Ir5 118.9(17) . . . . ?
C90 Ir5 C99 C98 93(3) . . . . ?
N14 Ir5 C99 C98 -159.7(16) . . . . ?
C97 Ir5 C99 C98 32.2(16) . . . . ?
C96 Ir5 C99 C98 77.6(16) . . . . ?
C100 Ir5 C99 C98 114.8(18) . . . . ?
Cl5 Ir5 C99 C98 -67.5(16) . . . . ?
C90 Ir5 C99 C100 -22(2) . . . . ?
N14 Ir5 C99 C100 85.4(10) . . . . ?
C97 Ir5 C99 C100 -82.7(14) . . . . ?
C96 Ir5 C99 C100 -37.2(10) . . . . ?
C98 Ir5 C99 C100 -114.8(18) . . . . ?
Cl5 Ir5 C99 C100 177.6(9) . . . . ?
C90 Ir5 C99 C104 -139(2) . . . . ?
N14 Ir5 C99 C104 -31(3) . . . . ?
C97 Ir5 C99 C104 161(3) . . . . ?
C96 Ir5 C99 C104 -154(3) . . . . ?
C100 Ir5 C99 C104 -116(3) . . . . ?
C98 Ir5 C99 C104 129(3) . . . . ?
Cl5 Ir5 C99 C104 61(3) . . . . ?
C97 C96 C100 C99 -3.1(16) . . . . ?
C101 C96 C100 C99 174.0(14) . . . . ?
Ir5 C96 C100 C99 -65.7(10) . . . . ?
C97 C96 C100 C105 -179.4(14) . . . . ?
C101 C96 C100 C105 -2(2) . . . . ?
Ir5 C96 C100 C105 118.0(15) . . . . ?
C97 C96 C100 Ir5 62.6(10) . . . . ?
C101 C96 C100 Ir5 -120.3(15) . . . . ?
C98 C99 C100 C96 1.2(17) . . . . ?
C104 C99 C100 C96 -176.4(16) . . . . ?
Ir5 C99 C100 C96 62.1(10) . . . . ?
C98 C99 C100 C105 177.6(15) . . . . ?
C104 C99 C100 C105 0(2) . . . . ?
Ir5 C99 C100 C105 -121.5(15) . . . . ?
C98 C99 C100 Ir5 -60.9(12) . . . . ?
C104 C99 C100 Ir5 121.6(17) . . . . ?
C90 Ir5 C100 C96 52.4(12) . . . . ?
N14 Ir5 C100 C96 141.8(10) . . . . ?
C97 Ir5 C100 C96 -41.0(13) . . . . ?
C98 Ir5 C100 C96 -80.7(14) . . . . ?
C99 Ir5 C100 C96 -117.7(15) . . . . ?
Cl5 Ir5 C100 C96 -122.0(12) . . . . ?
C90 Ir5 C100 C99 170.1(11) . . . . ?
N14 Ir5 C100 C99 -100.5(11) . . . . ?
C97 Ir5 C100 C99 76.8(14) . . . . ?
C96 Ir5 C100 C99 117.7(15) . . . . ?
C98 Ir5 C100 C99 37.0(13) . . . . ?
Cl5 Ir5 C100 C99 -4.3(16) . . . . ?
C90 Ir5 C100 C105 -68(2) . . . . ?
N14 Ir5 C100 C105 21(2) . . . . ?
C97 Ir5 C100 C105 -162(2) . . . . ?
C96 Ir5 C100 C105 -121(2) . . . . ?
C98 Ir5 C100 C105 159(2) . . . . ?
C99 Ir5 C100 C105 122(2) . . . . ?
Cl5 Ir5 C100 C105 117.4(17) . . . . ?
C113 N16 C106 C111 -30.5(19) . . . . ?
C113 N16 C106 C107 150.3(12) . . . . ?
C111 C106 C107 C108 1.9(18) . . . . ?
N16 C106 C107 C108 -178.9(11) . . . . ?
C111 C106 C107 C112 178.8(11) . . . . ?
N16 C106 C107 C112 -2.0(17) . . . . ?
C106 C107 C108 C109 -1(2) . . . . ?
C112 C107 C108 C109 -177.9(13) . . . . ?
C107 C108 C109 C110 2(2) . . . . ?
C108 C109 C110 C111 -5(2) . . . . ?
C109 C110 C111 C106 5.7(19) . . . . ?
C109 C110 C111 Ir6 -170.4(10) . . . . ?
N16 C106 C111 C110 176.7(11) . . . . ?
C107 C106 C111 C110 -4.1(17) . . . . ?
N16 C106 C111 Ir6 -7.1(16) . . . . ?
C107 C106 C111 Ir6 172.1(9) . . . . ?
N17 Ir6 C111 C110 -149.7(10) . . . . ?
C121 Ir6 C111 C110 53.0(10) . . . . ?
C120 Ir6 C111 C110 91.4(10) . . . . ?
C119 Ir6 C111 C110 118.8(10) . . . . ?
C117 Ir6 C111 C110 35.2(13) . . . . ?
C118 Ir6 C111 C110 89.6(17) . . . . ?
Cl6 Ir6 C111 C110 -62.3(9) . . . . ?
N17 Ir6 C111 C106 34.3(9) . . . . ?
C121 Ir6 C111 C106 -123.0(10) . . . . ?
C120 Ir6 C111 C106 -84.6(10) . . . . ?
C119 Ir6 C111 C106 -57.2(11) . . . . ?
C117 Ir6 C111 C106 -140.8(9) . . . . ?
C118 Ir6 C111 C106 -86.4(18) . . . . ?
Cl6 Ir6 C111 C106 121.7(9) . . . . ?
C114 N17 C113 N16 -172.6(11) . . . . ?
Ir6 N17 C113 N16 28.7(15) . . . . ?
C114 N17 C113 N18 9.8(19) . . . . ?
Ir6 N17 C113 N18 -149.0(9) . . . . ?
C106 N16 C113 N17 18(2) . . . . ?
C106 N16 C113 N18 -164.3(12) . . . . ?
C116 N18 C113 N17 -7.7(19) . . . . ?
C116 N18 C113 N16 174.6(11) . . . . ?
C113 N17 C114 C115 -4(2) . . . . ?
Ir6 N17 C114 C115 155.1(10) . . . . ?
N17 C114 C115 C116 -3(2) . . . . ?
C113 N18 C116 C115 0(2) . . . . ?
C114 C115 C116 N18 6(2) . . . . ?
C111 Ir6 C117 C121 30.1(11) . . . . ?
N17 Ir6 C117 C121 -142.7(8) . . . . ?
C120 Ir6 C117 C121 -38.7(8) . . . . ?
C119 Ir6 C117 C121 -82.5(9) . . . . ?
C118 Ir6 C117 C121 -121.8(12) . . . . ?
Cl6 Ir6 C117 C121 124.6(8) . . . . ?
C111 Ir6 C117 C118 151.9(9) . . . . ?
N17 Ir6 C117 C118 -20.9(12) . . . . ?
C121 Ir6 C117 C118 121.8(12) . . . . ?
C120 Ir6 C117 C118 83.1(9) . . . . ?
C119 Ir6 C117 C118 39.3(9) . . . . ?
Cl6 Ir6 C117 C118 -113.6(9) . . . . ?
C111 Ir6 C117 C122 -91.9(14) . . . . ?
N17 Ir6 C117 C122 95.3(14) . . . . ?
C121 Ir6 C117 C122 -122.0(17) . . . . ?
C120 Ir6 C117 C122 -160.7(15) . . . . ?
C119 Ir6 C117 C122 155.4(15) . . . . ?
C118 Ir6 C117 C122 116.2(17) . . . . ?
Cl6 Ir6 C117 C122 2.6(13) . . . . ?
C121 C117 C118 C119 -0.7(15) . . . . ?
C122 C117 C118 C119 -178.6(11) . . . . ?
Ir6 C117 C118 C119 -59.5(9) . . . . ?
C121 C117 C118 C123 -177.3(14) . . . . ?
C122 C117 C118 C123 5(2) . . . . ?
Ir6 C117 C118 C123 123.9(16) . . . . ?
C121 C117 C118 Ir6 58.8(10) . . . . ?
C122 C117 C118 Ir6 -119.1(12) . . . . ?
C111 Ir6 C118 C117 -76.0(19) . . . . ?
N17 Ir6 C118 C117 165.8(8) . . . . ?
C121 Ir6 C118 C117 -35.0(8) . . . . ?
C120 Ir6 C118 C117 -78.1(9) . . . . ?
C119 Ir6 C118 C117 -116.1(12) . . . . ?
Cl6 Ir6 C118 C117 74.1(9) . . . . ?
C111 Ir6 C118 C119 40.1(19) . . . . ?
N17 Ir6 C118 C119 -78.1(8) . . . . ?
C121 Ir6 C118 C119 81.1(8) . . . . ?
C120 Ir6 C118 C119 38.0(8) . . . . ?
C117 Ir6 C118 C119 116.1(12) . . . . ?
Cl6 Ir6 C118 C119 -169.8(7) . . . . ?
C111 Ir6 C118 C123 156.8(14) . . . . ?
N17 Ir6 C118 C123 38.7(16) . . . . ?
C121 Ir6 C118 C123 -162.1(17) . . . . ?
C120 Ir6 C118 C123 154.8(17) . . . . ?
C119 Ir6 C118 C123 116.8(19) . . . . ?
C117 Ir6 C118 C123 -127(2) . . . . ?
Cl6 Ir6 C118 C123 -53.0(16) . . . . ?
C117 C118 C119 C120 -0.5(14) . . . . ?
C123 C118 C119 C120 176.4(13) . . . . ?
Ir6 C118 C119 C120 -61.1(8) . . . . ?
C117 C118 C119 C124 -179.4(12) . . . . ?
C123 C118 C119 C124 -2(2) . . . . ?
Ir6 C118 C119 C124 120.0(13) . . . . ?
C117 C118 C119 Ir6 60.6(9) . . . . ?
C123 C118 C119 Ir6 -122.4(14) . . . . ?
C111 Ir6 C119 C120 -47.2(9) . . . . ?
N17 Ir6 C119 C120 -135.2(7) . . . . ?
C121 Ir6 C119 C120 38.8(8) . . . . ?
C117 Ir6 C119 C120 80.3(8) . . . . ?
C118 Ir6 C119 C120 117.2(11) . . . . ?
Cl6 Ir6 C119 C120 134.7(7) . . . . ?
C111 Ir6 C119 C118 -164.4(8) . . . . ?
N17 Ir6 C119 C118 107.6(8) . . . . ?
C121 Ir6 C119 C118 -78.4(8) . . . . ?
C120 Ir6 C119 C118 -117.2(11) . . . . ?
C117 Ir6 C119 C118 -36.9(8) . . . . ?
Cl6 Ir6 C119 C118 17.5(11) . . . . ?
C111 Ir6 C119 C124 75.5(14) . . . . ?
N17 Ir6 C119 C124 -12.5(13) . . . . ?
C121 Ir6 C119 C124 161.5(15) . . . . ?
C120 Ir6 C119 C124 122.7(16) . . . . ?
C117 Ir6 C119 C124 -157.0(15) . . . . ?
C118 Ir6 C119 C124 -120.1(17) . . . . ?
Cl6 Ir6 C119 C124 -102.5(12) . . . . ?
C118 C119 C120 C121 1.5(14) . . . . ?
C124 C119 C120 C121 -179.7(12) . . . . ?
Ir6 C119 C120 C121 -62.2(8) . . . . ?
C118 C119 C120 C125 -175.6(12) . . . . ?
C124 C119 C120 C125 3(2) . . . . ?
Ir6 C119 C120 C125 120.7(12) . . . . ?
C118 C119 C120 Ir6 63.7(9) . . . . ?
C124 C119 C120 Ir6 -117.4(13) . . . . ?
C111 Ir6 C120 C119 142.8(8) . . . . ?
N17 Ir6 C120 C119 53.7(8) . . . . ?
C121 Ir6 C120 C119 -115.5(11) . . . . ?
C117 Ir6 C120 C119 -78.4(8) . . . . ?
C118 Ir6 C120 C119 -37.9(7) . . . . ?
Cl6 Ir6 C120 C119 -118.0(9) . . . . ?
C111 Ir6 C120 C121 -101.7(8) . . . . ?
N17 Ir6 C120 C121 169.2(7) . . . . ?
C119 Ir6 C120 C121 115.5(11) . . . . ?
C117 Ir6 C120 C121 37.1(8) . . . . ?
C118 Ir6 C120 C121 77.6(9) . . . . ?
Cl6 Ir6 C120 C121 -2.5(13) . . . . ?
C111 Ir6 C120 C125 20.0(13) . . . . ?
N17 Ir6 C120 C125 -69.2(13) . . . . ?
C121 Ir6 C120 C125 121.7(16) . . . . ?
C119 Ir6 C120 C125 -122.8(16) . . . . ?
C117 Ir6 C120 C125 158.7(14) . . . . ?
C118 Ir6 C120 C125 -160.7(14) . . . . ?
Cl6 Ir6 C120 C125 119.2(11) . . . . ?
C118 C117 C121 C120 1.7(16) . . . . ?
C122 C117 C121 C120 179.4(12) . . . . ?
Ir6 C117 C121 C120 63.5(9) . . . . ?
C118 C117 C121 C126 174.0(12) . . . . ?
C122 C117 C121 C126 -8(2) . . . . ?
Ir6 C117 C121 C126 -124.2(13) . . . . ?
C118 C117 C121 Ir6 -61.8(10) . . . . ?
C122 C117 C121 Ir6 115.8(13) . . . . ?
C119 C120 C121 C117 -1.9(14) . . . . ?
C125 C120 C121 C117 175.1(11) . . . . ?
Ir6 C120 C121 C117 -65.4(9) . . . . ?
C119 C120 C121 C126 -173.8(12) . . . . ?
C125 C120 C121 C126 3(2) . . . . ?
Ir6 C120 C121 C126 122.7(13) . . . . ?
C119 C120 C121 Ir6 63.5(8) . . . . ?
C125 C120 C121 Ir6 -119.5(12) . . . . ?
C111 Ir6 C121 C117 -158.9(8) . . . . ?
N17 Ir6 C121 C117 92.8(14) . . . . ?
C120 Ir6 C121 C117 116.7(12) . . . . ?
C119 Ir6 C121 C117 77.7(9) . . . . ?
C118 Ir6 C121 C117 34.4(8) . . . . ?
Cl6 Ir6 C121 C117 -64.5(8) . . . . ?
C111 Ir6 C121 C120 84.5(8) . . . . ?
N17 Ir6 C121 C120 -23.9(16) . . . . ?
C119 Ir6 C121 C120 -38.9(8) . . . . ?
C117 Ir6 C121 C120 -116.7(12) . . . . ?
C118 Ir6 C121 C120 -82.3(9) . . . . ?
Cl6 Ir6 C121 C120 178.8(6) . . . . ?
C111 Ir6 C121 C126 -38.8(15) . . . . ?
N17 Ir6 C121 C126 -147.1(13) . . . . ?
C120 Ir6 C121 C126 -123.2(18) . . . . ?
C119 Ir6 C121 C126 -162.2(16) . . . . ?
C117 Ir6 C121 C126 120.1(18) . . . . ?
C118 Ir6 C121 C126 154.5(17) . . . . ?
Cl6 Ir6 C121 C126 55.6(15) . . . . ?
